data_7131697
loop_
_publ_author_name
'Yang, Xiaodong'
'Li, Haishuang'
'Shao, Dong'
'He, Gang'

_publ_section_title
;
 Carborane based chalcogen-fused phenazines for visible light induced
 ATRP.
;
_journal_issue 49
_journal_name_full 'Chemical communications (Cambridge, England)'
_journal_page_first 7643
_journal_page_last 7646
_journal_paper_doi 10.1039/d3cc01823g
_journal_volume 59
_journal_year 2023
_chemical_formula_moiety 'C38 H34 B10 N2 O2, 0.5(C H2 Cl2)'
_chemical_formula_sum 'C38.5 H35 B10 Cl N2 O2'
_chemical_formula_weight 701.23
_space_group_crystal_system triclinic
_space_group_IT_number 2
_space_group_name_Hall '-P 1'
_space_group_name_H-M_alt 'P -1'
_atom_sites_solution_hydrogens geom
_atom_sites_solution_primary direct
_audit_creation_date 2021-09-27
_audit_creation_method
;
Olex2 1.5
(compiled 2021.08.20 svn.r13c46975 for OlexSys, GUI svn.r6392)
;
_audit_update_record
;
2021-10-27 deposited with the CCDC.	2023-05-22 downloaded from the CCDC.
;
_cell_angle_alpha 65.517(9)
_cell_angle_beta 76.901(10)
_cell_angle_gamma 82.058(10)
_cell_formula_units_Z 4
_cell_length_a 15.168(10)
_cell_length_b 15.529(10)
_cell_length_c 17.352(11)
_cell_measurement_reflns_used 3091
_cell_measurement_temperature 296.15
_cell_measurement_theta_max 21.253
_cell_measurement_theta_min 2.304
_cell_volume 3618(4)
_computing_cell_refinement 'SAINT v8.27A (Bruker, 2012)'
_computing_data_reduction 'SAINT v8.27A (Bruker, 2012)'
_computing_molecular_graphics 'Olex2 1.5 (Dolomanov et al., 2009)'
_computing_publication_material 'Olex2 1.5 (Dolomanov et al., 2009)'
_computing_structure_refinement 'SHELXL 2014/7 (Sheldrick, 2015)'
_computing_structure_solution 'SHELXS  (Sheldrick, 2008)'
_diffrn_ambient_temperature 296.15
_diffrn_measured_fraction_theta_full 0.979
_diffrn_measured_fraction_theta_max 0.979
_diffrn_measurement_device_type SuperNova,
_diffrn_measurement_method '\w scans'
_diffrn_radiation_type MoK\a
_diffrn_radiation_wavelength 0.71073
_diffrn_reflns_av_R_equivalents 0.0968
_diffrn_reflns_av_unetI/netI 0.1391
_diffrn_reflns_Laue_measured_fraction_full 0.979
_diffrn_reflns_Laue_measured_fraction_max 0.979
_diffrn_reflns_limit_h_max 18
_diffrn_reflns_limit_h_min -18
_diffrn_reflns_limit_k_max 18
_diffrn_reflns_limit_k_min -18
_diffrn_reflns_limit_l_max 20
_diffrn_reflns_limit_l_min -20
_diffrn_reflns_number 35568
_diffrn_reflns_point_group_measured_fraction_full 0.979
_diffrn_reflns_point_group_measured_fraction_max 0.979
_diffrn_reflns_theta_full 25.524
_diffrn_reflns_theta_max 25.524
_diffrn_reflns_theta_min 1.443
_diffrn_source_current 25.0
_diffrn_source_power 1.125
_diffrn_source_voltage 45.0
_exptl_absorpt_coefficient_mu 0.145
_exptl_crystal_colour yellow
_exptl_crystal_density_diffrn 1.287
_exptl_crystal_description block
_exptl_crystal_F_000 1452
_exptl_crystal_size_max 0.23
_exptl_crystal_size_mid 0.18
_exptl_crystal_size_min 0.15
_refine_diff_density_max 0.729
_refine_diff_density_min -1.260
_refine_diff_density_rms 0.060
_refine_ls_extinction_method none
_refine_ls_goodness_of_fit_ref 0.847
_refine_ls_hydrogen_treatment constr
_refine_ls_matrix_type full
_refine_ls_number_parameters 954
_refine_ls_number_reflns 13218
_refine_ls_number_restraints 0
_refine_ls_restrained_S_all 0.847
_refine_ls_R_factor_all 0.1795
_refine_ls_R_factor_gt 0.0756
_refine_ls_shift/su_max 0.001
_refine_ls_shift/su_mean 0.000
_refine_ls_structure_factor_coef Fsqd
_refine_ls_weighting_details 'w=1/[\s^2^(Fo^2^)+(0.2000P)^2^] where P=(Fo^2^+2Fc^2^)/3'
_refine_ls_weighting_scheme calc
_refine_ls_wR_factor_gt 0.2110
_refine_ls_wR_factor_ref 0.2967
_reflns_Friedel_coverage 0.000
_reflns_number_gt 5920
_reflns_number_total 13218
_reflns_threshold_expression 'I > 2\s(I)'
_cod_data_source_file d3cc01823g2.cif
_cod_data_source_block 1
_cod_depositor_comments
;
Adding full bibliography for 7131697--7131699.cif.

2024-09-02
Z value and formula fixed to values more according to usual
chemical conventions.                 miguel
;
_cod_original_formula_sum 'C77 H70 B20 Cl2 N4 O4'
_cod_original_formula_weight 1402.47
_cod_original_formula_moiety '2(C38 H34 B10 N2 O2), C H2 Cl2'
_cod_original_formula_units_Z 2
_cod_database_code 7131697
_shelx_shelxl_version_number 2014/7
_shelx_space_group_comment
;
The symmetry employed for this shelxl refinement is uniquely defined
by the following loop, which should always be used as a source of
symmetry information in preference to the above space-group names.
They are only intended as comments.
;
_olex2_refinement_description
;
1. Fixed Uiso
 At 1.2 times of:
  All B(H) groups, All C(H) groups, All C(H,H) groups
2.a Secondary CH2 refined with riding coordinates:
 C1(H1A,H1B)
2.b Aromatic/amide H refined with riding coordinates:
 C19(H19), C28(H28), C34(H34), C36(H36), C37(H37), C38(H38), C42(H42),
 C44(H44), C45(H45), C46(H46), C47(H47), C48(H48), C49(H49), C50(H50), C52(H52),
  C54(H54), C55(H55), C56(H56), C57(H57), C58(H58), C59(H59), C61(H61),
 C62(H62), C63(H63), C64(H64), C66(H66), C67(H67), C68(H68), C69(H69), C71(H71),
  C72(H72), C73(H73), C76(H76), C77(H77), C80(H80), C82(H82), C83(H83),
 C84(H84), C86(H86), C88(H88), C89(H89), C90(H90), C92(H92), C93(H93), C94(H94),
  C95(H95), C98(H98), C99(H99)
2.c Boron cage BH refined with riding coordinates:
 B60(H60), B65(H65), B70(H70), B74(H74), B75(H75), B78(H78), B79(H79),
 B81(H81), B85(H85), B87(H87), B91(H91), B96(H96), B97(H97), B100(H100),
 B101(H101), B102(H102), B103(H103), B104(H104), B105(H105), B106(H106)
;
_olex2_submission_special_instructions 'No special instructions were received'

loop_
_space_group_symop_operation_xyz
'x, y, z'
'-x, -y, -z'

loop_
_atom_site_label
_atom_site_type_symbol
_atom_site_fract_x
_atom_site_fract_y
_atom_site_fract_z
_atom_site_U_iso_or_equiv
_atom_site_adp_type
_atom_site_occupancy
_atom_site_site_symmetry_order
_atom_site_calc_flag
_atom_site_refinement_flags_posn
_atom_site_refinement_flags_adp
_atom_site_refinement_flags_occupancy
_atom_site_disorder_assembly
_atom_site_disorder_group
O3 O 0.3649(2) 0.6887(2) 0.1838(2) 0.0417(9) Uani 1 1 d . . . . .
O4 O 0.6665(2) 0.9575(3) 0.4356(2) 0.0476(10) Uani 1 1 d . . . . .
O5 O 0.0967(3) 1.1747(2) 0.2566(2) 0.0484(10) Uani 1 1 d . . . . .
N6 N 0.3367(3) 0.8867(3) 0.1233(3) 0.0409(11) Uani 1 1 d . . . . .
O7 O 0.3554(3) 1.4437(3) 0.5557(2) 0.0493(10) Uani 1 1 d . . . . .
N8 N 0.2352(3) 1.5641(3) 0.4565(3) 0.0417(11) Uani 1 1 d . . . . .
N9 N 0.0427(3) 1.3618(3) 0.2384(3) 0.0466(12) Uani 1 1 d . . . . .
C10 C 0.7053(3) 1.0409(4) 0.3752(3) 0.0353(12) Uani 1 1 d . . . . .
C11 C 0.4369(3) 1.2710(3) 0.1072(3) 0.0293(11) Uani 1 1 d . . . . .
C12 C 0.6607(3) 1.1064(4) 0.3112(3) 0.0357(12) Uani 1 1 d . . . . .
C13 C 0.2972(3) 1.5050(3) 0.4235(3) 0.0375(12) Uani 1 1 d . . . . .
N14 N 0.5725(3) 1.0896(3) 0.3089(3) 0.0448(12) Uani 1 1 d . . . . .
C15 C 0.3022(3) 0.8358(3) 0.0863(3) 0.0338(12) Uani 1 1 d . . . . .
C16 C 0.3188(3) 0.7380(3) 0.1163(3) 0.0360(12) Uani 1 1 d . . . . .
C17 C 0.5298(3) 1.0078(4) 0.3734(3) 0.0353(12) Uani 1 1 d . . . . .
C18 C 0.1653(4) 1.6208(3) 0.4116(3) 0.0366(12) Uani 1 1 d . . . . .
C19 C -0.0195(3) 1.3820(4) 0.1124(3) 0.0380(12) Uani 1 1 d . . . . .
H19 H -0.0373 1.4448 0.1030 0.046 Uiso 1 1 calc R U . . .
C20 C 0.3886(3) 1.3384(3) 0.0370(3) 0.0306(11) Uani 1 1 d . . . . .
C21 C 0.0243(3) 1.3280(3) 0.1805(3) 0.0356(12) Uani 1 1 d . . . . .
C22 C 0.5783(3) 0.9436(4) 0.4349(3) 0.0353(12) Uani 1 1 d . . . . .
C23 C 0.3220(3) 1.1860(3) 0.0278(3) 0.0301(11) Uani 1 1 d . . . . .
C24 C 0.1022(4) 1.3075(4) 0.2951(3) 0.0398(13) Uani 1 1 d . . . . .
C25 C 0.0514(3) 1.2350(4) 0.1906(3) 0.0377(12) Uani 1 1 d . . . . .
C26 C 0.3219(3) 1.2918(3) -0.0043(3) 0.0289(11) Uani 1 1 d . . . . .
C27 C 0.3603(4) 1.4468(4) 0.4733(3) 0.0405(13) Uani 1 1 d . . . . .
C28 C 0.5132(3) 1.2142(4) 0.0920(3) 0.0363(12) Uani 1 1 d . . . . .
H28 H 0.5349 1.2168 0.0365 0.044 Uiso 1 1 calc R U . . .
C29 C 0.3289(3) 0.9882(3) 0.0885(3) 0.0366(12) Uani 1 1 d . . . . .
C30 C -0.0560(3) 1.6337(4) 0.2274(3) 0.0355(12) Uani 1 1 d . . . . .
C31 C 0.2621(3) 1.5891(4) 0.5172(3) 0.0373(12) Uani 1 1 d . . . . .
C32 C 0.0094(4) 1.4548(4) 0.2342(3) 0.0378(12) Uani 1 1 d . . . . .
C33 C 0.4117(3) 0.7415(3) 0.2087(3) 0.0354(12) Uani 1 1 d . . . . .
C34 C 0.4522(4) 1.2082(4) 0.2567(3) 0.0419(13) Uani 1 1 d . . . . .
H34 H 0.4319 1.2066 0.3120 0.050 Uiso 1 1 calc R U . . .
C35 C 0.3992(3) 0.8392(3) 0.1792(3) 0.0352(12) Uani 1 1 d . . . . .
C36 C 0.2862(4) 0.6850(4) 0.0819(4) 0.0421(13) Uani 1 1 d . . . . .
H36 H 0.2980 0.6198 0.1025 0.050 Uiso 1 1 calc R U . . .
C37 C 0.7914(4) 1.0543(4) 0.3800(3) 0.0425(13) Uani 1 1 d . . . . .
H37 H 0.8192 1.0098 0.4239 0.051 Uiso 1 1 calc R U . . .
C38 C 0.2364(4) 0.7293(4) 0.0174(4) 0.0498(15) Uani 1 1 d . . . . .
H38 H 0.2156 0.6939 -0.0063 0.060 Uiso 1 1 calc R U . . .
C39 C -0.0498(3) 1.7804(3) 0.2785(3) 0.0324(11) Uani 1 1 d . . . . .
C40 C 0.0260(3) 1.7254(3) 0.3258(3) 0.0331(12) Uani 1 1 d . . . . .
C41 C 0.5280(3) 1.1517(4) 0.2404(3) 0.0389(13) Uani 1 1 d . . . . .
C42 C -0.0374(4) 1.3444(4) 0.0579(4) 0.0445(14) Uani 1 1 d . . . . .
H42 H -0.0671 1.3819 0.0128 0.053 Uiso 1 1 calc R U . . .
C43 C 0.3233(3) 1.5268(4) 0.5673(3) 0.0397(13) Uani 1 1 d . . . . .
C44 C 0.5566(3) 1.1544(4) 0.1579(3) 0.0411(13) Uani 1 1 d . . . . .
H44 H 0.6056 1.1154 0.1469 0.049 Uiso 1 1 calc R U . . .
C45 C 0.3759(4) 1.0419(4) 0.0072(3) 0.0387(13) Uani 1 1 d . . . . .
H45 H 0.4102 1.0119 -0.0271 0.046 Uiso 1 1 calc R U . . .
C46 C 0.2501(3) 0.8784(4) 0.0226(3) 0.0392(13) Uani 1 1 d . . . . .
H46 H 0.2368 0.9434 0.0028 0.047 Uiso 1 1 calc R U . . .
C47 C 0.3651(4) 1.4428(4) 0.3158(4) 0.0476(14) Uani 1 1 d . . . . .
H47 H 0.3665 1.4407 0.2627 0.057 Uiso 1 1 calc R U . . .
C48 C 0.2765(4) 1.0345(4) 0.1379(3) 0.0421(13) Uani 1 1 d . . . . .
H48 H 0.2430 0.9994 0.1915 0.050 Uiso 1 1 calc R U . . .
C49 C 0.2174(4) 0.8257(4) -0.0121(4) 0.0433(13) Uani 1 1 d . . . . .
H49 H 0.1828 0.8553 -0.0550 0.052 Uiso 1 1 calc R U . . .
C50 C 0.0333(3) 1.1961(4) 0.1372(4) 0.0424(13) Uani 1 1 d . . . . .
H50 H 0.0510 1.1334 0.1461 0.051 Uiso 1 1 calc R U . . .
C51 C 0.1311(4) 1.2161(4) 0.3009(3) 0.0407(13) Uani 1 1 d . . . . .
C52 C 0.4416(4) 0.9870(4) 0.3784(4) 0.0436(14) Uani 1 1 d . . . . .
H52 H 0.4077 1.0286 0.3383 0.052 Uiso 1 1 calc R U . . .
C53 C -0.0938(3) 1.7309(4) 0.2245(3) 0.0363(12) Uani 1 1 d . . . . .
C54 C 0.4073(4) 1.2664(4) 0.1911(3) 0.0412(13) Uani 1 1 d . . . . .
H54 H 0.3565 1.3031 0.2030 0.049 Uiso 1 1 calc R U . . .
C55 C 0.5421(4) 0.8626(4) 0.4964(3) 0.0418(13) Uani 1 1 d . . . . .
H55 H 0.5765 0.8199 0.5356 0.050 Uiso 1 1 calc R U . . .
C56 C 0.4534(4) 0.8426(4) 0.5012(4) 0.0481(14) Uani 1 1 d . . . . .
H56 H 0.4284 0.7873 0.5439 0.058 Uiso 1 1 calc R U . . .
C57 C 0.3722(3) 1.1399(3) -0.0232(3) 0.0354(12) Uani 1 1 d . . . . .
H57 H 0.4034 1.1752 -0.0781 0.043 Uiso 1 1 calc R U . . .
C58 C -0.0117(3) 1.2524(4) 0.0702(4) 0.0447(14) Uani 1 1 d . . . . .
H58 H -0.0243 1.2274 0.0338 0.054 Uiso 1 1 calc R U . . .
C59 C 0.3171(4) 1.6258(4) 0.6436(3) 0.0466(14) Uani 1 1 d . . . . .
H59 H 0.3341 1.6380 0.6861 0.056 Uiso 1 1 calc R U . . .
B60 B 0.4229(4) 1.3422(4) -0.0651(3) 0.0308(13) Uani 1 1 d . . . . .
H60 H 0.4825 1.3005 -0.0831 0.037 Uiso 1 1 calc R U . . .
C61 C 0.0322(4) 1.6201(4) 0.1872(3) 0.0383(12) Uani 1 1 d . . . . .
H61 H 0.0696 1.6711 0.1583 0.046 Uiso 1 1 calc R U . . .
C62 C 0.7063(4) 1.1864(4) 0.2521(3) 0.0405(13) Uani 1 1 d . . . . .
H62 H 0.6778 1.2322 0.2094 0.049 Uiso 1 1 calc R U . . .
C63 C 0.4699(4) 0.6914(4) 0.2650(3) 0.0468(14) Uani 1 1 d . . . . .
H63 H 0.4763 0.6257 0.2847 0.056 Uiso 1 1 calc R U . . .
C64 C 0.3001(4) 1.5008(4) 0.3449(3) 0.0408(13) Uani 1 1 d . . . . .
H64 H 0.2582 1.5372 0.3110 0.049 Uiso 1 1 calc R U . . .
B65 B 0.4349(4) 1.4393(4) -0.0414(4) 0.0353(14) Uani 1 1 d . . . . .
H65 H 0.5018 1.4621 -0.0453 0.042 Uiso 1 1 calc R U . . .
C66 C 0.4492(4) 0.8858(4) 0.2070(4) 0.0451(14) Uani 1 1 d . . . . .
H66 H 0.4420 0.9513 0.1884 0.054 Uiso 1 1 calc R U . . .
C67 C 0.2587(4) 1.6887(4) 0.5930(4) 0.0487(15) Uani 1 1 d . . . . .
H67 H 0.2373 1.7439 0.6014 0.058 Uiso 1 1 calc R U . . .
C68 C 0.3497(4) 1.5448(4) 0.6304(3) 0.0468(14) Uani 1 1 d . . . . .
H68 H 0.3894 1.5022 0.6637 0.056 Uiso 1 1 calc R U . . .
C69 C 0.5093(4) 0.8371(4) 0.2616(4) 0.0496(15) Uani 1 1 d . . . . .
H69 H 0.5434 0.8700 0.2778 0.059 Uiso 1 1 calc R U . . .
B70 B 0.2394(4) 1.4635(4) -0.0030(4) 0.0390(15) Uani 1 1 d . . . . .
H70 H 0.1795 1.5025 0.0183 0.047 Uiso 1 1 calc R U . . .
C71 C 0.2736(4) 1.1321(3) 0.1083(3) 0.0408(13) Uani 1 1 d . . . . .
H71 H 0.2389 1.1619 0.1426 0.049 Uiso 1 1 calc R U . . .
C72 C 0.7943(4) 1.1986(4) 0.2562(4) 0.0485(15) Uani 1 1 d . . . . .
H72 H 0.8245 1.2516 0.2152 0.058 Uiso 1 1 calc R U . . .
C73 C 0.4269(4) 1.3889(4) 0.3653(4) 0.0480(14) Uani 1 1 d . . . . .
H73 H 0.4706 1.3509 0.3455 0.058 Uiso 1 1 calc R U . . .
B74 B 0.3238(4) 1.3635(4) -0.1109(4) 0.0349(14) Uani 1 1 d . . . . .
H74 H 0.3192 1.3376 -0.1599 0.042 Uiso 1 1 calc R U . . .
B75 B 0.3928(4) 1.4585(4) -0.1349(4) 0.0364(14) Uani 1 1 d . . . . .
H75 H 0.4325 1.4943 -0.1999 0.044 Uiso 1 1 calc R U . . .
C76 C 0.0644(4) 1.5320(4) 0.1899(3) 0.0419(13) Uani 1 1 d . . . . .
H76 H 0.1230 1.5237 0.1622 0.050 Uiso 1 1 calc R U . . .
C77 C 0.1848(4) 1.6928(4) 0.3320(4) 0.0449(14) Uani 1 1 d . . . . .
H77 H 0.2448 1.7074 0.3066 0.054 Uiso 1 1 calc R U . . .
B78 B 0.3407(4) 1.4429(4) 0.0388(4) 0.0337(13) Uani 1 1 d . . . . .
H78 H 0.3467 1.4686 0.0876 0.040 Uiso 1 1 calc R U . . .
B79 B 0.3405(4) 1.5213(4) -0.0695(4) 0.0396(15) Uani 1 1 d . . . . .
H79 H 0.3458 1.5982 -0.0918 0.048 Uiso 1 1 calc R U . . .
C80 C 0.2313(4) 1.6711(4) 0.5298(3) 0.0436(14) Uani 1 1 d . . . . .
H80 H 0.1924 1.7145 0.4961 0.052 Uiso 1 1 calc R U . . .
B81 B -0.0260(4) 1.8270(4) 0.1662(4) 0.0374(14) Uani 1 1 d . . . . .
H81 H 0.0417 1.8227 0.1279 0.045 Uiso 1 1 calc R U . . .
C82 C 0.4037(4) 0.9052(4) 0.4425(4) 0.0480(14) Uani 1 1 d . . . . .
H82 H 0.3445 0.8928 0.4456 0.058 Uiso 1 1 calc R U . . .
C83 C 0.4249(4) 1.3905(4) 0.4448(4) 0.0514(15) Uani 1 1 d . . . . .
H83 H 0.4669 1.3538 0.4784 0.062 Uiso 1 1 calc R U . . .
C84 C 0.1906(4) 1.1609(4) 0.3531(4) 0.0541(16) Uani 1 1 d . . . . .
H84 H 0.2098 1.1007 0.3549 0.065 Uiso 1 1 calc R U . . .
B85 B 0.2723(4) 1.4743(4) -0.1118(4) 0.0407(15) Uani 1 1 d . . . . .
H85 H 0.2337 1.5211 -0.1616 0.049 Uiso 1 1 calc R U . . .
C86 C 0.1150(4) 1.7446(4) 0.2885(3) 0.0425(13) Uani 1 1 d . . . . .
H86 H 0.1291 1.7924 0.2339 0.051 Uiso 1 1 calc R U . . .
B87 B 0.2289(4) 1.3661(4) -0.0295(4) 0.0366(14) Uani 1 1 d . . . . .
H87 H 0.1628 1.3416 -0.0257 0.044 Uiso 1 1 calc R U . . .
C88 C 0.8367(4) 1.1331(4) 0.3204(4) 0.0486(14) Uani 1 1 d . . . . .
H88 H 0.8951 1.1419 0.3235 0.058 Uiso 1 1 calc R U . . .
C89 C 0.0756(4) 1.6047(4) 0.4515(4) 0.0494(15) Uani 1 1 d . . . . .
H89 H 0.0616 1.5585 0.5071 0.059 Uiso 1 1 calc R U . . .
C90 C 0.0066(4) 1.6570(4) 0.4091(4) 0.0481(15) Uani 1 1 d . . . . .
H90 H -0.0534 1.6463 0.4367 0.058 Uiso 1 1 calc R U . . .
B91 B -0.1567(4) 1.7368(5) 0.3189(4) 0.0391(15) Uani 1 1 d . . . . .
H91 H -0.1733 1.6738 0.3789 0.047 Uiso 1 1 calc R U . . .
C92 C 0.1342(4) 1.3407(4) 0.3466(4) 0.0515(15) Uani 1 1 d . . . . .
H92 H 0.1157 1.4012 0.3445 0.062 Uiso 1 1 calc R U . . .
C93 C -0.1101(4) 1.5568(4) 0.2703(4) 0.0487(15) Uani 1 1 d . . . . .
H93 H -0.1692 1.5650 0.2971 0.058 Uiso 1 1 calc R U . . .
C94 C 0.5189(4) 0.7392(4) 0.2923(4) 0.0568(17) Uani 1 1 d . . . . .
H94 H 0.5576 0.7059 0.3306 0.068 Uiso 1 1 calc R U . . .
C95 C -0.0778(4) 1.4688(4) 0.2738(4) 0.0537(16) Uani 1 1 d . . . . .
H95 H -0.1151 1.4178 0.3032 0.064 Uiso 1 1 calc R U . . .
B96 B 0.2708(4) 1.3473(4) 0.0645(4) 0.0321(13) Uani 1 1 d . . . . .
H96 H 0.2324 1.3096 0.1298 0.038 Uiso 1 1 calc R U . . .
B97 B -0.1323(4) 1.8446(4) 0.3199(4) 0.0415(16) Uani 1 1 d . . . . .
H97 H -0.1339 1.8523 0.3804 0.050 Uiso 1 1 calc R U . . .
C98 C 0.2217(4) 1.1958(5) 0.4032(4) 0.0602(18) Uani 1 1 d . . . . .
H98 H 0.2622 1.1590 0.4386 0.072 Uiso 1 1 calc R U . . .
C99 C 0.1929(4) 1.2853(5) 0.4007(4) 0.0613(18) Uani 1 1 d . . . . .
H99 H 0.2130 1.3081 0.4352 0.074 Uiso 1 1 calc R U . . .
B100 B -0.0512(5) 1.9005(4) 0.2247(4) 0.0421(15) Uani 1 1 d . . . . .
H100 H 0.0000 1.9448 0.2238 0.051 Uiso 1 1 calc R U . . .
B101 B -0.1274(4) 1.8172(5) 0.1341(4) 0.0469(17) Uani 1 1 d . . . . .
H101 H -0.1259 1.8071 0.0747 0.056 Uiso 1 1 calc R U . . .
B102 B -0.1012(5) 1.9269(5) 0.1325(4) 0.0487(17) Uani 1 1 d . . . . .
H102 H -0.0828 1.9885 0.0717 0.058 Uiso 1 1 calc R U . . .
B103 B -0.2326(5) 1.8371(5) 0.2871(4) 0.0489(17) Uani 1 1 d . . . . .
H103 H -0.2997 1.8409 0.3266 0.059 Uiso 1 1 calc R U . . .
B104 B -0.1673(5) 1.9391(5) 0.2274(4) 0.0506(18) Uani 1 1 d . . . . .
H104 H -0.1918 2.0091 0.2276 0.061 Uiso 1 1 calc R U . . .
B105 B -0.2075(4) 1.7626(5) 0.2285(4) 0.0512(18) Uani 1 1 d . . . . .
H105 H -0.2580 1.7170 0.2303 0.061 Uiso 1 1 calc R U . . .
B106 B -0.2143(5) 1.8868(5) 0.1720(5) 0.0549(19) Uani 1 1 d . . . . .
H106 H -0.2696 1.9227 0.1368 0.066 Uiso 1 1 calc R U . . .
Cl1 Cl 0.17349(15) 0.91300(14) 0.36984(14) 0.0965(7) Uani 1 1 d . . . . .
Cl2 Cl 0.01350(17) 0.86830(18) 0.50216(17) 0.1110(8) Uiso 1 1 d . . . . .
C1 C 0.0597(5) 0.9441(5) 0.3981(5) 0.082(2) Uiso 1 1 d . . . . .
H1A H 0.0541 1.0086 0.3944 0.098 Uiso 1 1 calc R U . . .
H1B H 0.0262 0.9415 0.3577 0.098 Uiso 1 1 calc R U . . .

loop_
_atom_site_aniso_label
_atom_site_aniso_U_11
_atom_site_aniso_U_22
_atom_site_aniso_U_33
_atom_site_aniso_U_23
_atom_site_aniso_U_13
_atom_site_aniso_U_12
O3 0.048(2) 0.0251(18) 0.047(2) -0.0080(17) -0.0120(18) -0.0015(16)
O4 0.048(2) 0.044(2) 0.044(2) -0.0022(19) -0.0257(19) -0.0037(18)
O5 0.061(3) 0.034(2) 0.048(2) -0.0106(18) -0.019(2) 0.0026(18)
N6 0.059(3) 0.022(2) 0.047(3) -0.013(2) -0.026(2) 0.002(2)
O7 0.060(3) 0.041(2) 0.046(2) -0.0124(19) -0.026(2) 0.0116(19)
N8 0.041(3) 0.044(3) 0.047(3) -0.021(2) -0.022(2) 0.010(2)
N9 0.064(3) 0.038(3) 0.049(3) -0.022(2) -0.030(3) 0.007(2)
C10 0.037(3) 0.041(3) 0.031(3) -0.018(2) -0.007(2) 0.003(2)
C11 0.036(3) 0.030(3) 0.025(2) -0.011(2) -0.010(2) -0.004(2)
C12 0.037(3) 0.037(3) 0.032(3) -0.012(2) -0.008(2) -0.002(2)
C13 0.035(3) 0.029(3) 0.044(3) -0.009(2) -0.010(3) -0.002(2)
N14 0.040(3) 0.047(3) 0.034(2) 0.002(2) -0.015(2) -0.005(2)
C15 0.037(3) 0.032(3) 0.033(3) -0.016(2) 0.001(2) -0.004(2)
C16 0.033(3) 0.032(3) 0.040(3) -0.013(2) -0.003(2) -0.004(2)
C17 0.042(3) 0.036(3) 0.027(3) -0.012(2) -0.007(2) 0.001(2)
C18 0.041(3) 0.032(3) 0.042(3) -0.017(3) -0.019(3) 0.007(2)
C19 0.036(3) 0.038(3) 0.042(3) -0.017(3) -0.009(2) 0.001(2)
C20 0.035(3) 0.030(3) 0.031(3) -0.015(2) -0.008(2) -0.003(2)
C21 0.037(3) 0.031(3) 0.038(3) -0.012(2) -0.008(2) -0.005(2)
C22 0.042(3) 0.037(3) 0.029(3) -0.016(2) -0.008(2) 0.002(2)
C23 0.030(3) 0.029(3) 0.036(3) -0.015(2) -0.011(2) -0.004(2)
C24 0.048(3) 0.038(3) 0.030(3) -0.006(2) -0.010(3) -0.011(3)
C25 0.037(3) 0.036(3) 0.038(3) -0.009(2) -0.010(2) -0.004(2)
C26 0.033(3) 0.030(3) 0.026(2) -0.013(2) -0.005(2) -0.005(2)
C27 0.048(3) 0.033(3) 0.037(3) -0.007(2) -0.017(3) 0.001(3)
C28 0.036(3) 0.046(3) 0.026(3) -0.015(2) -0.002(2) -0.001(2)
C29 0.042(3) 0.028(3) 0.044(3) -0.014(2) -0.017(3) -0.004(2)
C30 0.037(3) 0.043(3) 0.036(3) -0.023(3) -0.011(2) 0.000(2)
C31 0.038(3) 0.044(3) 0.031(3) -0.013(2) -0.009(2) -0.002(2)
C32 0.049(3) 0.036(3) 0.035(3) -0.017(2) -0.016(3) -0.003(3)
C33 0.040(3) 0.033(3) 0.028(3) -0.010(2) 0.001(2) -0.003(2)
C34 0.049(3) 0.057(4) 0.022(3) -0.018(3) -0.008(2) 0.001(3)
C35 0.040(3) 0.030(3) 0.036(3) -0.012(2) -0.011(2) 0.003(2)
C36 0.042(3) 0.027(3) 0.056(3) -0.019(3) 0.002(3) -0.007(2)
C37 0.042(3) 0.050(3) 0.038(3) -0.021(3) -0.010(3) 0.005(3)
C38 0.045(3) 0.050(4) 0.065(4) -0.031(3) -0.011(3) -0.012(3)
C39 0.032(3) 0.037(3) 0.032(3) -0.017(2) -0.011(2) 0.005(2)
C40 0.033(3) 0.036(3) 0.034(3) -0.016(2) -0.013(2) 0.006(2)
C41 0.037(3) 0.041(3) 0.034(3) -0.007(2) -0.012(2) -0.004(2)
C42 0.038(3) 0.050(4) 0.052(3) -0.024(3) -0.017(3) 0.002(3)
C43 0.038(3) 0.041(3) 0.037(3) -0.011(3) -0.008(3) -0.003(2)
C44 0.035(3) 0.038(3) 0.040(3) -0.009(3) -0.007(3) 0.007(2)
C45 0.050(3) 0.033(3) 0.038(3) -0.019(2) -0.009(3) 0.000(2)
C46 0.046(3) 0.026(3) 0.045(3) -0.010(2) -0.015(3) -0.005(2)
C47 0.061(4) 0.031(3) 0.048(3) -0.012(3) -0.012(3) -0.003(3)
C48 0.052(3) 0.033(3) 0.034(3) -0.011(2) 0.003(3) -0.007(3)
C49 0.042(3) 0.042(3) 0.051(3) -0.021(3) -0.013(3) -0.002(3)
C50 0.039(3) 0.035(3) 0.057(4) -0.025(3) -0.006(3) 0.000(2)
C51 0.042(3) 0.040(3) 0.035(3) -0.007(3) -0.009(3) -0.010(3)
C52 0.041(3) 0.046(3) 0.049(3) -0.023(3) -0.017(3) 0.006(3)
C53 0.037(3) 0.047(3) 0.033(3) -0.023(3) -0.013(2) 0.005(2)
C54 0.049(3) 0.041(3) 0.036(3) -0.019(3) -0.013(3) 0.009(3)
C55 0.056(4) 0.033(3) 0.038(3) -0.015(3) -0.012(3) 0.001(3)
C56 0.055(4) 0.040(3) 0.043(3) -0.012(3) -0.004(3) -0.007(3)
C57 0.045(3) 0.033(3) 0.032(3) -0.017(2) -0.005(2) -0.006(2)
C58 0.037(3) 0.057(4) 0.053(3) -0.033(3) -0.012(3) -0.002(3)
C59 0.053(4) 0.055(4) 0.035(3) -0.014(3) -0.014(3) -0.015(3)
B60 0.040(3) 0.032(3) 0.021(3) -0.008(2) -0.006(2) -0.009(3)
C61 0.041(3) 0.036(3) 0.036(3) -0.016(2) -0.001(2) -0.004(2)
C62 0.052(3) 0.039(3) 0.031(3) -0.012(2) -0.011(3) -0.003(3)
C63 0.050(3) 0.041(3) 0.043(3) -0.015(3) -0.008(3) 0.011(3)
C64 0.046(3) 0.033(3) 0.045(3) -0.015(3) -0.015(3) 0.003(2)
B65 0.047(4) 0.031(3) 0.031(3) -0.011(3) -0.012(3) -0.011(3)
C66 0.051(3) 0.043(3) 0.050(3) -0.026(3) -0.019(3) 0.009(3)
C67 0.059(4) 0.045(3) 0.045(3) -0.021(3) -0.010(3) -0.006(3)
C68 0.046(3) 0.052(4) 0.038(3) -0.010(3) -0.017(3) -0.003(3)
C69 0.047(3) 0.058(4) 0.056(4) -0.033(3) -0.025(3) 0.013(3)
B70 0.051(4) 0.027(3) 0.039(3) -0.012(3) -0.016(3) 0.007(3)
C71 0.049(3) 0.029(3) 0.041(3) -0.015(2) -0.002(3) 0.002(2)
C72 0.058(4) 0.046(3) 0.042(3) -0.014(3) -0.009(3) -0.017(3)
C73 0.054(4) 0.033(3) 0.058(4) -0.023(3) -0.007(3) 0.005(3)
B74 0.039(3) 0.033(3) 0.035(3) -0.013(3) -0.013(3) -0.001(3)
B75 0.048(4) 0.030(3) 0.030(3) -0.008(3) -0.010(3) -0.007(3)
C76 0.043(3) 0.046(3) 0.040(3) -0.023(3) -0.004(3) 0.000(3)
C77 0.031(3) 0.047(3) 0.053(3) -0.014(3) -0.015(3) 0.003(2)
B78 0.049(4) 0.025(3) 0.029(3) -0.011(2) -0.008(3) -0.002(3)
B79 0.053(4) 0.025(3) 0.038(3) -0.010(3) -0.008(3) -0.003(3)
C80 0.041(3) 0.047(3) 0.042(3) -0.016(3) -0.015(3) 0.005(3)
B81 0.043(4) 0.033(3) 0.038(3) -0.016(3) -0.014(3) 0.009(3)
C82 0.039(3) 0.053(4) 0.057(4) -0.026(3) -0.001(3) -0.013(3)
C83 0.047(3) 0.038(3) 0.065(4) -0.017(3) -0.019(3) 0.010(3)
C84 0.048(4) 0.045(4) 0.052(4) 0.002(3) -0.015(3) -0.007(3)
B85 0.046(4) 0.033(3) 0.038(3) -0.006(3) -0.016(3) 0.003(3)
C86 0.041(3) 0.041(3) 0.036(3) -0.005(3) -0.011(3) 0.000(2)
B87 0.038(3) 0.032(3) 0.040(3) -0.011(3) -0.015(3) -0.003(3)
C88 0.044(3) 0.057(4) 0.050(3) -0.025(3) -0.011(3) -0.005(3)
C89 0.044(3) 0.053(4) 0.036(3) 0.002(3) -0.012(3) -0.005(3)
C90 0.030(3) 0.064(4) 0.042(3) -0.011(3) -0.009(3) -0.003(3)
B91 0.030(3) 0.063(4) 0.040(3) -0.035(3) -0.011(3) 0.003(3)
C92 0.058(4) 0.051(4) 0.041(3) -0.007(3) -0.017(3) -0.016(3)
C93 0.036(3) 0.051(4) 0.061(4) -0.029(3) 0.003(3) -0.007(3)
C94 0.060(4) 0.064(4) 0.053(4) -0.028(3) -0.029(3) 0.023(3)
C95 0.051(4) 0.053(4) 0.062(4) -0.030(3) 0.002(3) -0.017(3)
B96 0.035(3) 0.029(3) 0.030(3) -0.012(3) -0.002(3) 0.002(2)
B97 0.047(4) 0.046(4) 0.048(4) -0.032(3) -0.024(3) 0.016(3)
C98 0.047(4) 0.062(4) 0.050(4) 0.006(3) -0.018(3) -0.010(3)
C99 0.066(4) 0.069(5) 0.044(3) -0.004(3) -0.025(3) -0.026(4)
B100 0.056(4) 0.035(3) 0.042(3) -0.020(3) -0.021(3) 0.012(3)
B101 0.050(4) 0.063(4) 0.038(3) -0.027(3) -0.023(3) 0.013(3)
B102 0.062(4) 0.048(4) 0.039(4) -0.020(3) -0.022(3) 0.016(3)
B103 0.042(4) 0.068(5) 0.052(4) -0.039(4) -0.021(3) 0.020(3)
B104 0.063(4) 0.058(4) 0.042(4) -0.030(3) -0.026(3) 0.021(4)
B105 0.039(4) 0.077(5) 0.060(4) -0.048(4) -0.021(3) 0.011(3)
B106 0.058(4) 0.070(5) 0.049(4) -0.034(4) -0.027(4) 0.019(4)
Cl1 0.1049(16) 0.0676(12) 0.0815(14) -0.0148(11) 0.0194(12) -0.0003(11)

loop_
_atom_type_symbol
_atom_type_description
_atom_type_scat_dispersion_real
_atom_type_scat_dispersion_imag
_atom_type_scat_source
C C 0.0033 0.0016 'International Tables Vol C Tables 4.2.6.8 and 6.1.1.4'
H H 0.0000 0.0000 'International Tables Vol C Tables 4.2.6.8 and 6.1.1.4'
B B 0.0013 0.0007 'International Tables Vol C Tables 4.2.6.8 and 6.1.1.4'
Cl Cl 0.1484 0.1585 'International Tables Vol C Tables 4.2.6.8 and 6.1.1.4'
N N 0.0061 0.0033 'International Tables Vol C Tables 4.2.6.8 and 6.1.1.4'
O O 0.0106 0.0060 'International Tables Vol C Tables 4.2.6.8 and 6.1.1.4'

loop_
_geom_angle_atom_site_label_1
_geom_angle_atom_site_label_2
_geom_angle_atom_site_label_3
_geom_angle
_geom_angle_site_symmetry_1
_geom_angle_site_symmetry_3
_geom_angle_publ_flag
C16 O3 C33 117.5(4) . . ?
C10 O4 C22 118.0(4) . . ?
C25 O5 C51 117.2(4) . . ?
C15 N6 C29 120.6(4) . . ?
C15 N6 C35 118.6(4) . . ?
C35 N6 C29 118.8(4) . . ?
C43 O7 C27 115.9(4) . . ?
C13 N8 C18 121.2(4) . . ?
C31 N8 C13 116.6(4) . . ?
C31 N8 C18 119.0(4) . . ?
C21 N9 C24 119.1(4) . . ?
C21 N9 C32 120.6(4) . . ?
C24 N9 C32 120.1(4) . . ?
O4 C10 C12 121.9(4) . . ?
C37 C10 O4 116.6(4) . . ?
C37 C10 C12 121.5(5) . . ?
C28 C11 C20 122.8(4) . . ?
C54 C11 C20 119.3(4) . . ?
C54 C11 C28 117.8(4) . . ?
C10 C12 N14 119.4(4) . . ?
C62 C12 C10 117.6(5) . . ?
C62 C12 N14 123.0(4) . . ?
C27 C13 N8 118.2(5) . . ?
C64 C13 N8 124.4(5) . . ?
C64 C13 C27 117.4(5) . . ?
C12 N14 C17 119.3(4) . . ?
C12 N14 C41 120.6(4) . . ?
C17 N14 C41 120.0(4) . . ?
C16 C15 N6 119.0(4) . . ?
C46 C15 N6 123.0(4) . . ?
C46 C15 C16 118.0(5) . . ?
O3 C16 C15 121.9(5) . . ?
O3 C16 C36 117.0(4) . . ?
C36 C16 C15 121.0(5) . . ?
C22 C17 N14 118.7(5) . . ?
C52 C17 N14 123.6(5) . . ?
C52 C17 C22 117.7(5) . . ?
C77 C18 N8 121.8(5) . . ?
C77 C18 C89 119.2(5) . . ?
C89 C18 N8 118.9(5) . . ?
C21 C19 H19 119.3 . . ?
C21 C19 C42 121.4(5) . . ?
C42 C19 H19 119.3 . . ?
C11 C20 C26 118.4(4) . . ?
C11 C20 B60 119.5(4) . . ?
C11 C20 B65 122.6(4) . . ?
C11 C20 B78 121.1(4) . . ?
C11 C20 B96 116.1(4) . . ?
C26 C20 B96 59.9(3) . . ?
B60 C20 C26 60.2(3) . . ?
B60 C20 B96 111.4(4) . . ?
B65 C20 C26 110.1(4) . . ?
B65 C20 B60 62.1(3) . . ?
B65 C20 B96 113.8(4) . . ?
B78 C20 C26 109.7(4) . . ?
B78 C20 B60 112.8(4) . . ?
B78 C20 B65 62.6(3) . . ?
B78 C20 B96 62.7(3) . . ?
C19 C21 N9 123.9(5) . . ?
C19 C21 C25 117.0(5) . . ?
C25 C21 N9 119.1(5) . . ?
O4 C22 C17 122.4(5) . . ?
C55 C22 O4 116.2(4) . . ?
C55 C22 C17 121.4(5) . . ?
C57 C23 C26 119.9(4) . . ?
C71 C23 C26 121.4(4) . . ?
C71 C23 C57 118.7(4) . . ?
C51 C24 N9 119.3(5) . . ?
C92 C24 N9 123.2(5) . . ?
C92 C24 C51 117.5(5) . . ?
C21 C25 O5 121.8(5) . . ?
C50 C25 O5 116.0(5) . . ?
C50 C25 C21 122.2(5) . . ?
C23 C26 C20 117.6(4) . . ?
C23 C26 B60 115.8(4) . . ?
C23 C26 B74 121.6(4) . . ?
C23 C26 B87 124.0(4) . . ?
C23 C26 B96 119.6(4) . . ?
B60 C26 C20 59.1(3) . . ?
B60 C26 B96 110.7(4) . . ?
B74 C26 C20 109.1(4) . . ?
B74 C26 B60 62.5(3) . . ?
B74 C26 B96 113.0(4) . . ?
B87 C26 C20 109.7(4) . . ?
B87 C26 B60 113.2(4) . . ?
B87 C26 B74 62.7(3) . . ?
B87 C26 B96 62.2(3) . . ?
B96 C26 C20 60.2(3) . . ?
O7 C27 C13 119.2(5) . . ?
C83 C27 O7 118.7(5) . . ?
C83 C27 C13 122.1(5) . . ?
C11 C28 H28 119.5 . . ?
C44 C28 C11 121.1(5) . . ?
C44 C28 H28 119.5 . . ?
C45 C29 N6 121.3(5) . . ?
C48 C29 N6 119.9(5) . . ?
C48 C29 C45 118.8(5) . . ?
C61 C30 C53 121.6(5) . . ?
C93 C30 C53 119.6(5) . . ?
C93 C30 C61 118.7(5) . . ?
C43 C31 N8 118.0(5) . . ?
C80 C31 N8 123.5(5) . . ?
C80 C31 C43 118.4(5) . . ?
C76 C32 N9 120.7(5) . . ?
C95 C32 N9 120.3(5) . . ?
C95 C32 C76 119.0(5) . . ?
C35 C33 O3 121.4(4) . . ?
C63 C33 O3 116.8(5) . . ?
C63 C33 C35 121.8(5) . . ?
C41 C34 H34 119.8 . . ?
C54 C34 H34 119.8 . . ?
C54 C34 C41 120.4(5) . . ?
C33 C35 N6 119.4(5) . . ?
C33 C35 C66 117.3(5) . . ?
C66 C35 N6 123.4(4) . . ?
C16 C36 H36 120.0 . . ?
C38 C36 C16 119.9(5) . . ?
C38 C36 H36 120.0 . . ?
C10 C37 H37 119.7 . . ?
C10 C37 C88 120.6(5) . . ?
C88 C37 H37 119.7 . . ?
C36 C38 H38 119.9 . . ?
C36 C38 C49 120.3(5) . . ?
C49 C38 H38 119.9 . . ?
C40 C39 C53 118.1(4) . . ?
C40 C39 B81 117.9(4) . . ?
C40 C39 B91 117.9(4) . . ?
C40 C39 B97 121.5(4) . . ?
C40 C39 B100 121.9(4) . . ?
C53 C39 B81 60.3(3) . . ?
C53 C39 B91 60.4(3) . . ?
B91 C39 B81 111.6(4) . . ?
B97 C39 C53 110.4(4) . . ?
B97 C39 B81 113.4(4) . . ?
B97 C39 B91 62.1(3) . . ?
B100 C39 C53 109.9(4) . . ?
B100 C39 B81 61.9(3) . . ?
B100 C39 B91 113.1(4) . . ?
B100 C39 B97 63.0(4) . . ?
C86 C40 C39 120.8(5) . . ?
C86 C40 C90 118.6(5) . . ?
C90 C40 C39 120.6(5) . . ?
C34 C41 N14 120.1(5) . . ?
C44 C41 N14 120.9(5) . . ?
C44 C41 C34 118.9(5) . . ?
C19 C42 H42 119.8 . . ?
C58 C42 C19 120.4(5) . . ?
C58 C42 H42 119.8 . . ?
O7 C43 C31 119.5(5) . . ?
C68 C43 O7 119.3(5) . . ?
C68 C43 C31 121.1(5) . . ?
C28 C44 C41 120.7(5) . . ?
C28 C44 H44 119.6 . . ?
C41 C44 H44 119.6 . . ?
C29 C45 H45 119.7 . . ?
C57 C45 C29 120.5(5) . . ?
C57 C45 H45 119.7 . . ?
C15 C46 H46 119.4 . . ?
C15 C46 C49 121.2(5) . . ?
C49 C46 H46 119.4 . . ?
C64 C47 H47 120.0 . . ?
C73 C47 H47 120.0 . . ?
C73 C47 C64 119.9(5) . . ?
C29 C48 H48 119.6 . . ?
C71 C48 C29 120.9(5) . . ?
C71 C48 H48 119.6 . . ?
C38 C49 C46 119.6(5) . . ?
C38 C49 H49 120.2 . . ?
C46 C49 H49 120.2 . . ?
C25 C50 H50 120.6 . . ?
C25 C50 C58 118.9(5) . . ?
C58 C50 H50 120.6 . . ?
C24 C51 O5 121.0(5) . . ?
C84 C51 O5 116.9(5) . . ?
C84 C51 C24 122.0(5) . . ?
C17 C52 H52 119.5 . . ?
C82 C52 C17 121.0(5) . . ?
C82 C52 H52 119.5 . . ?
C30 C53 C39 118.5(4) . . ?
C30 C53 B81 118.6(4) . . ?
C30 C53 B91 117.5(4) . . ?
C30 C53 B101 121.9(4) . . ?
C30 C53 B105 121.6(4) . . ?
C39 C53 B81 60.7(3) . . ?
C39 C53 B91 60.1(3) . . ?
C39 C53 B101 110.6(4) . . ?
C39 C53 B105 109.6(4) . . ?
B91 C53 B81 111.7(4) . . ?
B101 C53 B81 62.7(4) . . ?
B101 C53 B91 112.7(4) . . ?
B101 C53 B105 61.8(4) . . ?
B105 C53 B81 112.6(4) . . ?
B105 C53 B91 62.0(3) . . ?
C11 C54 H54 119.5 . . ?
C34 C54 C11 121.0(5) . . ?
C34 C54 H54 119.5 . . ?
C22 C55 H55 119.8 . . ?
C22 C55 C56 120.4(5) . . ?
C56 C55 H55 119.8 . . ?
C55 C56 H56 120.3 . . ?
C82 C56 C55 119.4(5) . . ?
C82 C56 H56 120.3 . . ?
C23 C57 H57 119.8 . . ?
C45 C57 C23 120.5(5) . . ?
C45 C57 H57 119.8 . . ?
C42 C58 C50 120.0(5) . . ?
C42 C58 H58 120.0 . . ?
C50 C58 H58 120.0 . . ?
C67 C59 H59 120.3 . . ?
C68 C59 H59 120.3 . . ?
C68 C59 C67 119.4(5) . . ?
C20 B60 C26 60.7(3) . . ?
C20 B60 H60 122.6 . . ?
C20 B60 B65 58.8(3) . . ?
C20 B60 B74 107.2(4) . . ?
C20 B60 B75 105.8(4) . . ?
C26 B60 H60 122.5 . . ?
C26 B60 B65 107.9(4) . . ?
C26 B60 B74 58.4(3) . . ?
C26 B60 B75 105.7(4) . . ?
B65 B60 H60 121.2 . . ?
B65 B60 B74 108.9(4) . . ?
B65 B60 B75 60.2(3) . . ?
B74 B60 H60 121.8 . . ?
B75 B60 H60 123.0 . . ?
B75 B60 B74 59.9(3) . . ?
C30 C61 H61 119.8 . . ?
C76 C61 C30 120.5(5) . . ?
C76 C61 H61 119.8 . . ?
C12 C62 H62 119.7 . . ?
C12 C62 C72 120.7(5) . . ?
C72 C62 H62 119.7 . . ?
C33 C63 H63 120.0 . . ?
C33 C63 C94 120.0(5) . . ?
C94 C63 H63 120.0 . . ?
C13 C64 C47 120.9(5) . . ?
C13 C64 H64 119.6 . . ?
C47 C64 H64 119.6 . . ?
C20 B65 B60 59.1(3) . . ?
C20 B65 H65 123.9 . . ?
C20 B65 B75 106.0(4) . . ?
C20 B65 B78 58.4(3) . . ?
C20 B65 B79 105.1(4) . . ?
B60 B65 H65 121.8 . . ?
B60 B65 B75 60.3(3) . . ?
B60 B65 B78 106.9(4) . . ?
B60 B65 B79 107.6(4) . . ?
B75 B65 H65 122.0 . . ?
B75 B65 B79 59.9(3) . . ?
B78 B65 H65 122.5 . . ?
B78 B65 B75 107.3(4) . . ?
B78 B65 B79 59.5(3) . . ?
B79 B65 H65 122.5 . . ?
C35 C66 H66 119.2 . . ?
C69 C66 C35 121.7(5) . . ?
C69 C66 H66 119.2 . . ?
C59 C67 H67 119.4 . . ?
C59 C67 C80 121.2(5) . . ?
C80 C67 H67 119.4 . . ?
C43 C68 H68 120.1 . . ?
C59 C68 C43 119.8(5) . . ?
C59 C68 H68 120.1 . . ?
C66 C69 H69 120.0 . . ?
C66 C69 C94 120.0(6) . . ?
C94 C69 H69 120.0 . . ?
B78 B70 H70 122.1 . . ?
B78 B70 B79 59.3(3) . . ?
B78 B70 B85 106.8(4) . . ?
B78 B70 B87 108.1(4) . . ?
B79 B70 H70 122.1 . . ?
B85 B70 H70 122.3 . . ?
B85 B70 B79 59.4(4) . . ?
B85 B70 B87 60.0(3) . . ?
B87 B70 H70 121.6 . . ?
B87 B70 B79 107.8(4) . . ?
B96 B70 H70 121.3 . . ?
B96 B70 B78 60.6(3) . . ?
B96 B70 B79 108.1(4) . . ?
B96 B70 B85 107.9(4) . . ?
B96 B70 B87 60.1(3) . . ?
C23 C71 H71 119.7 . . ?
C48 C71 C23 120.6(5) . . ?
C48 C71 H71 119.7 . . ?
C62 C72 H72 119.7 . . ?
C88 C72 C62 120.7(5) . . ?
C88 C72 H72 119.7 . . ?
C47 C73 H73 119.7 . . ?
C47 C73 C83 120.6(5) . . ?
C83 C73 H73 119.7 . . ?
C26 B74 B60 59.2(3) . . ?
C26 B74 H74 123.8 . . ?
C26 B74 B75 106.1(4) . . ?
C26 B74 B85 105.4(4) . . ?
C26 B74 B87 58.5(3) . . ?
B60 B74 H74 122.2 . . ?
B75 B74 B60 59.7(3) . . ?
B75 B74 H74 121.8 . . ?
B75 B74 B85 60.1(3) . . ?
B75 B74 B87 108.3(4) . . ?
B85 B74 B60 107.2(4) . . ?
B85 B74 H74 122.4 . . ?
B87 B74 B60 107.2(4) . . ?
B87 B74 H74 121.8 . . ?
B87 B74 B85 60.1(3) . . ?
B60 B75 B74 60.4(3) . . ?
B60 B75 H75 122.1 . . ?
B60 B75 B79 107.6(4) . . ?
B60 B75 B85 107.7(4) . . ?
B65 B75 B60 59.5(3) . . ?
B65 B75 B74 108.6(4) . . ?
B65 B75 H75 121.3 . . ?
B65 B75 B79 60.6(3) . . ?
B65 B75 B85 108.2(4) . . ?
B74 B75 H75 121.2 . . ?
B74 B75 B79 108.1(4) . . ?
B74 B75 B85 60.1(3) . . ?
B79 B75 H75 121.8 . . ?
B79 B75 B85 59.6(4) . . ?
B85 B75 H75 121.9 . . ?
C32 C76 H76 119.9 . . ?
C61 C76 C32 120.2(5) . . ?
C61 C76 H76 119.9 . . ?
C18 C77 H77 119.8 . . ?
C18 C77 C86 120.4(5) . . ?
C86 C77 H77 119.8 . . ?
C20 B78 B65 58.9(3) . . ?
C20 B78 B70 106.6(4) . . ?
C20 B78 H78 123.2 . . ?
C20 B78 B79 106.7(4) . . ?
C20 B78 B96 60.0(3) . . ?
B65 B78 B70 109.5(4) . . ?
B65 B78 H78 120.8 . . ?
B65 B78 B96 108.7(4) . . ?
B70 B78 H78 121.6 . . ?
B70 B78 B96 59.4(3) . . ?
B79 B78 B65 60.9(3) . . ?
B79 B78 B70 60.7(3) . . ?
B79 B78 H78 121.5 . . ?
B79 B78 B96 108.3(4) . . ?
B96 B78 H78 121.5 . . ?
B65 B79 H79 122.0 . . ?
B70 B79 B65 107.8(4) . . ?
B70 B79 H79 121.6 . . ?
B75 B79 B65 59.5(3) . . ?
B75 B79 B70 108.0(4) . . ?
B75 B79 H79 122.0 . . ?
B78 B79 B65 59.6(3) . . ?
B78 B79 B70 60.0(3) . . ?
B78 B79 B75 107.1(4) . . ?
B78 B79 H79 122.2 . . ?
B78 B79 B85 107.8(4) . . ?
B85 B79 B65 108.1(4) . . ?
B85 B79 B70 60.0(3) . . ?
B85 B79 B75 60.4(3) . . ?
B85 B79 H79 121.5 . . ?
C31 C80 C67 119.9(5) . . ?
C31 C80 H80 120.1 . . ?
C67 C80 H80 120.1 . . ?
C39 B81 H81 123.7 . . ?
C39 B81 B100 58.0(3) . . ?
C39 B81 B101 105.8(4) . . ?
C39 B81 B102 105.9(4) . . ?
C53 B81 C39 59.1(3) . . ?
C53 B81 H81 123.7 . . ?
C53 B81 B100 105.9(4) . . ?
C53 B81 B101 58.2(3) . . ?
C53 B81 B102 105.8(4) . . ?
B100 B81 H81 121.8 . . ?
B100 B81 B101 108.7(4) . . ?
B101 B81 H81 122.0 . . ?
B102 B81 H81 122.1 . . ?
B102 B81 B100 61.0(3) . . ?
B102 B81 B101 60.4(4) . . ?
C52 C82 H82 119.9 . . ?
C56 C82 C52 120.1(5) . . ?
C56 C82 H82 119.9 . . ?
C27 C83 C73 119.2(5) . . ?
C27 C83 H83 120.4 . . ?
C73 C83 H83 120.4 . . ?
C51 C84 H84 120.4 . . ?
C51 C84 C98 119.3(6) . . ?
C98 C84 H84 120.4 . . ?
B70 B85 B74 108.1(4) . . ?
B70 B85 B75 108.2(4) . . ?
B70 B85 H85 121.4 . . ?
B70 B85 B87 60.2(3) . . ?
B74 B85 B75 59.8(3) . . ?
B74 B85 H85 121.8 . . ?
B74 B85 B87 59.9(3) . . ?
B75 B85 H85 121.9 . . ?
B75 B85 B87 107.9(4) . . ?
B79 B85 B70 60.6(4) . . ?
B79 B85 B74 108.3(4) . . ?
B79 B85 B75 60.1(3) . . ?
B79 B85 H85 121.1 . . ?
B79 B85 B87 108.9(4) . . ?
B87 B85 H85 121.5 . . ?
C40 C86 C77 120.6(5) . . ?
C40 C86 H86 119.7 . . ?
C77 C86 H86 119.7 . . ?
C26 B87 B70 105.8(4) . . ?
C26 B87 B74 58.8(3) . . ?
C26 B87 B85 105.5(4) . . ?
C26 B87 H87 123.6 . . ?
C26 B87 B96 59.6(3) . . ?
B70 B87 H87 122.4 . . ?
B74 B87 B70 107.8(4) . . ?
B74 B87 B85 60.0(3) . . ?
B74 B87 H87 121.7 . . ?
B74 B87 B96 107.7(4) . . ?
B85 B87 B70 59.8(3) . . ?
B85 B87 H87 122.6 . . ?
B96 B87 B70 59.3(3) . . ?
B96 B87 B85 107.1(4) . . ?
B96 B87 H87 121.9 . . ?
C37 C88 H88 120.5 . . ?
C72 C88 C37 118.9(5) . . ?
C72 C88 H88 120.5 . . ?
C18 C89 H89 119.9 . . ?
C90 C89 C18 120.2(5) . . ?
C90 C89 H89 119.9 . . ?
C40 C90 H90 119.6 . . ?
C89 C90 C40 120.7(5) . . ?
C89 C90 H90 119.6 . . ?
C39 B91 C53 59.5(3) . . ?
C39 B91 H91 123.5 . . ?
C39 B91 B97 58.5(3) . . ?
C39 B91 B103 105.4(5) . . ?
C39 B91 B105 106.5(4) . . ?
C53 B91 H91 123.0 . . ?
C53 B91 B97 106.8(5) . . ?
C53 B91 B103 106.0(4) . . ?
C53 B91 B105 58.7(3) . . ?
B97 B91 H91 121.6 . . ?
B97 B91 B103 60.1(4) . . ?
B97 B91 B105 108.9(5) . . ?
B103 B91 H91 122.7 . . ?
B103 B91 B105 60.5(4) . . ?
B105 B91 H91 121.5 . . ?
C24 C92 H92 119.4 . . ?
C99 C92 C24 121.2(6) . . ?
C99 C92 H92 119.4 . . ?
C30 C93 H93 119.6 . . ?
C95 C93 C30 120.8(5) . . ?
C95 C93 H93 119.6 . . ?
C63 C94 H94 120.4 . . ?
C69 C94 C63 119.2(5) . . ?
C69 C94 H94 120.4 . . ?
C32 C95 H95 119.6 . . ?
C93 C95 C32 120.8(5) . . ?
C93 C95 H95 119.6 . . ?
C20 B96 B70 105.1(4) . . ?
C20 B96 B78 57.3(3) . . ?
C20 B96 B87 106.2(4) . . ?
C20 B96 H96 123.6 . . ?
C26 B96 C20 59.9(3) . . ?
C26 B96 B70 105.6(4) . . ?
C26 B96 B78 105.6(4) . . ?
C26 B96 B87 58.1(3) . . ?
C26 B96 H96 123.4 . . ?
B70 B96 B78 60.0(3) . . ?
B70 B96 B87 60.6(3) . . ?
B70 B96 H96 122.6 . . ?
B78 B96 H96 122.6 . . ?
B87 B96 B78 108.0(4) . . ?
B87 B96 H96 121.9 . . ?
C39 B97 B91 59.4(3) . . ?
C39 B97 H97 123.9 . . ?
C39 B97 B100 58.4(3) . . ?
C39 B97 B103 106.0(4) . . ?
C39 B97 B104 104.9(4) . . ?
B91 B97 H97 121.8 . . ?
B91 B97 B100 107.2(4) . . ?
B91 B97 B103 60.0(3) . . ?
B91 B97 B104 107.3(4) . . ?
B100 B97 H97 122.3 . . ?
B100 B97 B104 59.5(4) . . ?
B103 B97 H97 122.1 . . ?
B103 B97 B100 107.5(4) . . ?
B103 B97 B104 59.8(4) . . ?
B104 B97 H97 122.7 . . ?
C84 C98 H98 119.8 . . ?
C99 C98 C84 120.4(6) . . ?
C99 C98 H98 119.8 . . ?
C92 C99 C98 119.7(6) . . ?
C92 C99 H99 120.2 . . ?
C98 C99 H99 120.2 . . ?
C39 B100 B81 60.1(3) . . ?
C39 B100 B97 58.6(3) . . ?
C39 B100 H100 123.5 . . ?
C39 B100 B102 106.2(4) . . ?
C39 B100 B104 106.0(5) . . ?
B81 B100 B97 108.4(4) . . ?
B81 B100 H100 121.5 . . ?
B81 B100 B102 59.3(3) . . ?
B81 B100 B104 107.8(4) . . ?
B97 B100 H100 121.2 . . ?
B97 B100 B102 108.7(5) . . ?
B102 B100 H100 122.1 . . ?
B104 B100 B97 60.6(4) . . ?
B104 B100 H100 122.0 . . ?
B104 B100 B102 60.2(4) . . ?
C53 B101 B81 59.1(3) . . ?
C53 B101 H101 123.8 . . ?
C53 B101 B102 105.4(4) . . ?
C53 B101 B105 59.2(3) . . ?
C53 B101 B106 105.7(4) . . ?
B81 B101 H101 122.2 . . ?
B102 B101 B81 58.9(3) . . ?
B102 B101 H101 122.3 . . ?
B105 B101 B81 107.7(4) . . ?
B105 B101 H101 121.4 . . ?
B105 B101 B102 108.2(5) . . ?
B105 B101 B106 59.9(4) . . ?
B106 B101 B81 107.2(4) . . ?
B106 B101 H101 122.2 . . ?
B106 B101 B102 60.4(4) . . ?
B81 B102 B100 59.7(3) . . ?
B81 B102 B101 60.7(4) . . ?
B81 B102 H102 121.7 . . ?
B81 B102 B104 107.5(4) . . ?
B81 B102 B106 107.7(5) . . ?
B100 B102 H102 122.2 . . ?
B101 B102 B100 107.9(4) . . ?
B101 B102 H102 121.7 . . ?
B101 B102 B104 107.6(5) . . ?
B101 B102 B106 59.3(4) . . ?
B104 B102 B100 59.4(4) . . ?
B104 B102 H102 122.1 . . ?
B104 B102 B106 60.0(4) . . ?
B106 B102 B100 107.2(5) . . ?
B106 B102 H102 122.2 . . ?
B91 B103 B97 59.9(3) . . ?
B91 B103 H103 122.1 . . ?
B91 B103 B104 108.0(5) . . ?
B91 B103 B105 59.9(3) . . ?
B91 B103 B106 107.3(5) . . ?
B97 B103 H103 121.0 . . ?
B97 B103 B104 60.7(4) . . ?
B97 B103 B105 108.2(4) . . ?
B97 B103 B106 108.8(5) . . ?
B104 B103 H103 121.5 . . ?
B104 B103 B105 107.7(5) . . ?
B104 B103 B106 60.3(4) . . ?
B105 B103 H103 122.1 . . ?
B106 B103 H103 121.9 . . ?
B106 B103 B105 59.2(4) . . ?
B97 B104 H104 122.0 . . ?
B100 B104 B97 59.9(4) . . ?
B100 B104 B102 60.4(4) . . ?
B100 B104 B103 107.4(5) . . ?
B100 B104 H104 121.8 . . ?
B100 B104 B106 107.9(5) . . ?
B102 B104 B97 108.2(4) . . ?
B102 B104 H104 121.4 . . ?
B102 B104 B106 60.0(4) . . ?
B103 B104 B97 59.4(4) . . ?
B103 B104 B102 108.0(5) . . ?
B103 B104 H104 122.1 . . ?
B103 B104 B106 60.0(4) . . ?
B106 B104 B97 107.6(5) . . ?
B106 B104 H104 121.8 . . ?
C53 B105 B91 59.3(3) . . ?
C53 B105 B101 59.1(3) . . ?
C53 B105 B103 105.7(4) . . ?
C53 B105 H105 123.8 . . ?
C53 B105 B106 105.8(5) . . ?
B91 B105 B103 59.6(3) . . ?
B91 B105 H105 121.6 . . ?
B101 B105 B91 108.3(5) . . ?
B101 B105 B103 108.6(5) . . ?
B101 B105 H105 121.2 . . ?
B101 B105 B106 60.2(4) . . ?
B103 B105 H105 122.1 . . ?
B106 B105 B91 108.0(5) . . ?
B106 B105 B103 60.4(4) . . ?
B106 B105 H105 122.0 . . ?
B101 B106 B102 60.3(4) . . ?
B101 B106 B103 108.3(5) . . ?
B101 B106 B104 108.4(5) . . ?
B101 B106 H106 121.4 . . ?
B102 B106 B104 60.0(4) . . ?
B102 B106 H106 121.8 . . ?
B103 B106 B102 107.8(5) . . ?
B103 B106 B104 59.7(4) . . ?
B103 B106 H106 121.7 . . ?
B104 B106 H106 121.7 . . ?
B105 B106 B101 59.8(4) . . ?
B105 B106 B102 108.1(5) . . ?
B105 B106 B103 60.5(4) . . ?
B105 B106 B104 108.2(5) . . ?
B105 B106 H106 121.6 . . ?
Cl1 C1 H1A 109.4 . . ?
Cl1 C1 H1B 109.4 . . ?
Cl2 C1 Cl1 111.3(4) . . ?
Cl2 C1 H1A 109.4 . . ?
Cl2 C1 H1B 109.4 . . ?
H1A C1 H1B 108.0 . . ?

loop_
_geom_bond_atom_site_label_1
_geom_bond_atom_site_label_2
_geom_bond_distance
_geom_bond_site_symmetry_2
_geom_bond_publ_flag
O3 C16 1.389(6) . ?
O3 C33 1.399(6) . ?
O4 C10 1.388(6) . ?
O4 C22 1.389(6) . ?
O5 C25 1.397(6) . ?
O5 C51 1.400(6) . ?
N6 C15 1.414(6) . ?
N6 C29 1.433(6) . ?
N6 C35 1.418(6) . ?
O7 C27 1.395(6) . ?
O7 C43 1.393(6) . ?
N8 C13 1.416(6) . ?
N8 C18 1.434(6) . ?
N8 C31 1.415(6) . ?
N9 C21 1.403(6) . ?
N9 C24 1.413(6) . ?
N9 C32 1.440(7) . ?
C10 C12 1.392(7) . ?
C10 C37 1.377(7) . ?
C11 C20 1.500(6) . ?
C11 C28 1.400(7) . ?
C11 C54 1.398(7) . ?
C12 N14 1.411(7) . ?
C12 C62 1.390(7) . ?
C13 C27 1.403(7) . ?
C13 C64 1.382(7) . ?
N14 C17 1.416(6) . ?
N14 C41 1.426(6) . ?
C15 C16 1.392(7) . ?
C15 C46 1.390(7) . ?
C16 C36 1.389(7) . ?
C17 C22 1.395(7) . ?
C17 C52 1.394(7) . ?
C18 C77 1.368(7) . ?
C18 C89 1.385(7) . ?
C19 H19 0.9300 . ?
C19 C21 1.386(7) . ?
C19 C42 1.389(7) . ?
C20 C26 1.738(6) . ?
C20 B60 1.709(7) . ?
C20 B65 1.705(7) . ?
C20 B78 1.695(7) . ?
C20 B96 1.743(7) . ?
C21 C25 1.395(7) . ?
C22 C55 1.355(7) . ?
C23 C26 1.500(6) . ?
C23 C57 1.395(6) . ?
C23 C71 1.388(7) . ?
C24 C51 1.396(7) . ?
C24 C92 1.395(7) . ?
C25 C50 1.387(7) . ?
C26 B60 1.729(7) . ?
C26 B74 1.714(7) . ?
C26 B87 1.710(7) . ?
C26 B96 1.738(7) . ?
C27 C83 1.368(7) . ?
C28 H28 0.9300 . ?
C28 C44 1.376(7) . ?
C29 C45 1.389(7) . ?
C29 C48 1.388(7) . ?
C30 C53 1.523(7) . ?
C30 C61 1.393(7) . ?
C30 C93 1.383(7) . ?
C31 C43 1.405(7) . ?
C31 C80 1.382(7) . ?
C32 C76 1.395(7) . ?
C32 C95 1.378(8) . ?
C33 C35 1.387(7) . ?
C33 C63 1.382(7) . ?
C34 H34 0.9300 . ?
C34 C41 1.397(7) . ?
C34 C54 1.380(7) . ?
C35 C66 1.393(7) . ?
C36 H36 0.9300 . ?
C36 C38 1.378(8) . ?
C37 H37 0.9300 . ?
C37 C88 1.379(8) . ?
C38 H38 0.9300 . ?
C38 C49 1.378(8) . ?
C39 C40 1.517(6) . ?
C39 C53 1.713(7) . ?
C39 B81 1.741(8) . ?
C39 B91 1.724(8) . ?
C39 B97 1.709(7) . ?
C39 B100 1.705(8) . ?
C40 C86 1.373(7) . ?
C40 C90 1.387(7) . ?
C41 C44 1.383(7) . ?
C42 H42 0.9300 . ?
C42 C58 1.367(7) . ?
C43 C68 1.385(7) . ?
C44 H44 0.9300 . ?
C45 H45 0.9300 . ?
C45 C57 1.386(7) . ?
C46 H46 0.9300 . ?
C46 C49 1.392(7) . ?
C47 H47 0.9300 . ?
C47 C64 1.395(7) . ?
C47 C73 1.367(8) . ?
C48 H48 0.9300 . ?
C48 C71 1.381(7) . ?
C49 H49 0.9300 . ?
C50 H50 0.9300 . ?
C50 C58 1.391(7) . ?
C51 C84 1.372(7) . ?
C52 H52 0.9300 . ?
C52 C82 1.386(8) . ?
C53 B81 1.735(8) . ?
C53 B91 1.730(7) . ?
C53 B101 1.717(8) . ?
C53 B105 1.720(8) . ?
C54 H54 0.9300 . ?
C55 H55 0.9300 . ?
C55 C56 1.398(8) . ?
C56 H56 0.9300 . ?
C56 C82 1.370(8) . ?
C57 H57 0.9300 . ?
C58 H58 0.9300 . ?
C59 H59 0.9300 . ?
C59 C67 1.382(8) . ?
C59 C68 1.377(8) . ?
B60 H60 1.1000 . ?
B60 B65 1.761(8) . ?
B60 B74 1.785(8) . ?
B60 B75 1.774(8) . ?
C61 H61 0.9300 . ?
C61 C76 1.374(7) . ?
C62 H62 0.9300 . ?
C62 C72 1.395(7) . ?
C63 H63 0.9300 . ?
C63 C94 1.388(8) . ?
C64 H64 0.9300 . ?
B65 H65 1.1000 . ?
B65 B75 1.773(8) . ?
B65 B78 1.767(8) . ?
B65 B79 1.791(9) . ?
C66 H66 0.9300 . ?
C66 C69 1.381(7) . ?
C67 H67 0.9300 . ?
C67 C80 1.393(7) . ?
C68 H68 0.9300 . ?
C69 H69 0.9300 . ?
C69 C94 1.385(8) . ?
B70 H70 1.1000 . ?
B70 B78 1.778(8) . ?
B70 B79 1.790(9) . ?
B70 B85 1.781(9) . ?
B70 B87 1.789(8) . ?
B70 B96 1.767(8) . ?
C71 H71 0.9300 . ?
C72 H72 0.9300 . ?
C72 C88 1.377(8) . ?
C73 H73 0.9300 . ?
C73 C83 1.382(8) . ?
B74 H74 1.1000 . ?
B74 B75 1.778(8) . ?
B74 B85 1.784(8) . ?
B74 B87 1.781(9) . ?
B75 H75 1.1000 . ?
B75 B79 1.779(9) . ?
B75 B85 1.784(9) . ?
C76 H76 0.9300 . ?
C77 H77 0.9300 . ?
C77 C86 1.400(7) . ?
B78 H78 1.1000 . ?
B78 B79 1.765(8) . ?
B78 B96 1.788(8) . ?
B79 H79 1.1000 . ?
B79 B85 1.770(9) . ?
C80 H80 0.9300 . ?
B81 H81 1.1000 . ?
B81 B100 1.772(8) . ?
B81 B101 1.795(9) . ?
B81 B102 1.764(8) . ?
C82 H82 0.9300 . ?
C83 H83 0.9300 . ?
C84 H84 0.9300 . ?
C84 C98 1.385(9) . ?
B85 H85 1.1000 . ?
B85 B87 1.785(8) . ?
C86 H86 0.9300 . ?
B87 H87 1.1000 . ?
B87 B96 1.782(8) . ?
C88 H88 0.9300 . ?
C89 H89 0.9300 . ?
C89 C90 1.384(7) . ?
C90 H90 0.9300 . ?
B91 H91 1.1000 . ?
B91 B97 1.771(9) . ?
B91 B103 1.771(9) . ?
B91 B105 1.777(8) . ?
C92 H92 0.9300 . ?
C92 C99 1.383(8) . ?
C93 H93 0.9300 . ?
C93 C95 1.369(8) . ?
C94 H94 0.9300 . ?
C95 H95 0.9300 . ?
B96 H96 1.1000 . ?
B97 H97 1.1000 . ?
B97 B100 1.784(10) . ?
B97 B103 1.774(9) . ?
B97 B104 1.797(9) . ?
C98 H98 0.9300 . ?
C98 C99 1.384(9) . ?
C99 H99 0.9300 . ?
B100 H100 1.1000 . ?
B100 B102 1.794(9) . ?
B100 B104 1.776(9) . ?
B101 H101 1.1000 . ?
B101 B102 1.790(10) . ?
B101 B105 1.764(10) . ?
B101 B106 1.771(9) . ?
B102 H102 1.1000 . ?
B102 B104 1.791(9) . ?
B102 B106 1.791(11) . ?
B103 H103 1.1000 . ?
B103 B104 1.781(11) . ?
B103 B105 1.788(9) . ?
B103 B106 1.787(10) . ?
B104 H104 1.1000 . ?
B104 B106 1.792(10) . ?
B105 H105 1.1000 . ?
B105 B106 1.765(11) . ?
B106 H106 1.1000 . ?
Cl1 C1 1.741(8) . ?
Cl2 C1 1.741(8) . ?
C1 H1A 0.9700 . ?
C1 H1B 0.9700 . ?

loop_
_geom_torsion_atom_site_label_1
_geom_torsion_atom_site_label_2
_geom_torsion_atom_site_label_3
_geom_torsion_atom_site_label_4
_geom_torsion
_geom_torsion_site_symmetry_1
_geom_torsion_site_symmetry_2
_geom_torsion_site_symmetry_3
_geom_torsion_site_symmetry_4
_geom_torsion_publ_flag
O3 C16 C36 C38 177.1(5) . . . . ?
O3 C33 C35 N6 0.8(7) . . . . ?
O3 C33 C35 C66 -179.6(5) . . . . ?
O3 C33 C63 C94 179.7(5) . . . . ?
O4 C10 C12 N14 2.1(7) . . . . ?
O4 C10 C12 C62 -178.1(4) . . . . ?
O4 C10 C37 C88 177.2(5) . . . . ?
O4 C22 C55 C56 179.6(5) . . . . ?
O5 C25 C50 C58 179.9(5) . . . . ?
O5 C51 C84 C98 -175.4(5) . . . . ?
N6 C15 C16 O3 2.8(7) . . . . ?
N6 C15 C16 C36 180.0(5) . . . . ?
N6 C15 C46 C49 180.0(5) . . . . ?
N6 C29 C45 C57 -175.9(5) . . . . ?
N6 C29 C48 C71 175.0(5) . . . . ?
N6 C35 C66 C69 179.9(5) . . . . ?
O7 C27 C83 C73 176.2(5) . . . . ?
O7 C43 C68 C59 -178.7(5) . . . . ?
N8 C13 C27 O7 4.8(7) . . . . ?
N8 C13 C27 C83 -177.3(5) . . . . ?
N8 C13 C64 C47 178.1(5) . . . . ?
N8 C18 C77 C86 177.7(5) . . . . ?
N8 C18 C89 C90 -178.7(5) . . . . ?
N8 C31 C43 O7 0.2(7) . . . . ?
N8 C31 C43 C68 -177.3(5) . . . . ?
N8 C31 C80 C67 177.7(5) . . . . ?
N9 C21 C25 O5 -0.2(8) . . . . ?
N9 C21 C25 C50 178.2(5) . . . . ?
N9 C24 C51 O5 -5.0(8) . . . . ?
N9 C24 C51 C84 178.3(5) . . . . ?
N9 C24 C92 C99 -179.5(5) . . . . ?
N9 C32 C76 C61 -179.2(5) . . . . ?
N9 C32 C95 C93 179.9(5) . . . . ?
C10 O4 C22 C17 3.3(7) . . . . ?
C10 O4 C22 C55 -178.3(4) . . . . ?
C10 C12 N14 C17 2.0(7) . . . . ?
C10 C12 N14 C41 -175.2(5) . . . . ?
C10 C12 C62 C72 1.5(8) . . . . ?
C10 C37 C88 C72 0.5(8) . . . . ?
C11 C20 C26 C23 -4.6(6) . . . . ?
C11 C20 C26 B60 -109.6(5) . . . . ?
C11 C20 C26 B74 -148.5(4) . . . . ?
C11 C20 C26 B87 144.5(4) . . . . ?
C11 C20 C26 B96 105.4(5) . . . . ?
C11 C20 B60 C26 107.8(5) . . . . ?
C11 C20 B60 B65 -113.6(5) . . . . ?
C11 C20 B60 B74 144.4(4) . . . . ?
C11 C20 B60 B75 -152.8(4) . . . . ?
C11 C20 B65 B60 108.8(5) . . . . ?
C11 C20 B65 B75 148.1(4) . . . . ?
C11 C20 B65 B78 -111.1(5) . . . . ?
C11 C20 B65 B79 -149.5(4) . . . . ?
C11 C20 B78 B65 113.3(5) . . . . ?
C11 C20 B78 B70 -143.6(4) . . . . ?
C11 C20 B78 B79 152.7(4) . . . . ?
C11 C20 B78 B96 -105.5(5) . . . . ?
C11 C20 B96 C26 -109.1(4) . . . . ?
C11 C20 B96 B70 151.3(4) . . . . ?
C11 C20 B96 B78 113.2(4) . . . . ?
C11 C20 B96 B87 -145.5(4) . . . . ?
C11 C28 C44 C41 -2.6(8) . . . . ?
C12 C10 C37 C88 -0.9(8) . . . . ?
C12 N14 C17 C22 -3.3(7) . . . . ?
C12 N14 C17 C52 177.5(5) . . . . ?
C12 N14 C41 C34 -112.2(6) . . . . ?
C12 N14 C41 C44 70.4(7) . . . . ?
C12 C62 C72 C88 -1.9(8) . . . . ?
C13 N8 C18 C77 -64.5(7) . . . . ?
C13 N8 C18 C89 118.3(6) . . . . ?
C13 N8 C31 C43 -26.9(7) . . . . ?
C13 N8 C31 C80 153.2(5) . . . . ?
C13 C27 C83 C73 -1.6(9) . . . . ?
N14 C12 C62 C72 -178.7(5) . . . . ?
N14 C17 C22 O4 0.6(7) . . . . ?
N14 C17 C22 C55 -177.7(5) . . . . ?
N14 C17 C52 C82 179.2(5) . . . . ?
N14 C41 C44 C28 179.7(5) . . . . ?
C15 N6 C29 C45 -67.3(7) . . . . ?
C15 N6 C29 C48 115.4(6) . . . . ?
C15 N6 C35 C33 -12.0(7) . . . . ?
C15 N6 C35 C66 168.4(5) . . . . ?
C15 C16 C36 C38 -0.2(8) . . . . ?
C15 C46 C49 C38 0.4(8) . . . . ?
C16 O3 C33 C35 11.9(7) . . . . ?
C16 O3 C33 C63 -169.0(4) . . . . ?
C16 C15 C46 C49 -1.7(8) . . . . ?
C16 C36 C38 C49 -1.2(8) . . . . ?
C17 N14 C41 C34 70.6(7) . . . . ?
C17 N14 C41 C44 -106.8(6) . . . . ?
C17 C22 C55 C56 -2.0(8) . . . . ?
C17 C52 C82 C56 -1.1(8) . . . . ?
C18 N8 C13 C27 -176.0(5) . . . . ?
C18 N8 C13 C64 4.2(8) . . . . ?
C18 N8 C31 C43 173.0(5) . . . . ?
C18 N8 C31 C80 -6.8(8) . . . . ?
C18 C77 C86 C40 1.5(8) . . . . ?
C18 C89 C90 C40 0.8(9) . . . . ?
C19 C21 C25 O5 179.5(5) . . . . ?
C19 C21 C25 C50 -2.1(8) . . . . ?
C19 C42 C58 C50 -0.5(8) . . . . ?
C20 C11 C28 C44 178.9(5) . . . . ?
C20 C11 C54 C34 -177.4(5) . . . . ?
C20 C26 B60 B65 -36.4(3) . . . . ?
C20 C26 B60 B74 -138.0(4) . . . . ?
C20 C26 B60 B75 -99.6(4) . . . . ?
C20 C26 B74 B60 37.4(4) . . . . ?
C20 C26 B74 B75 -0.9(5) . . . . ?
C20 C26 B74 B85 -63.7(5) . . . . ?
C20 C26 B74 B87 -102.9(4) . . . . ?
C20 C26 B87 B70 0.4(5) . . . . ?
C20 C26 B87 B74 101.9(4) . . . . ?
C20 C26 B87 B85 62.7(5) . . . . ?
C20 C26 B87 B96 -38.3(4) . . . . ?
C20 C26 B96 B70 98.6(4) . . . . ?
C20 C26 B96 B78 36.0(3) . . . . ?
C20 C26 B96 B87 137.8(4) . . . . ?
C20 B60 B65 B75 -135.5(4) . . . . ?
C20 B60 B65 B78 -34.8(4) . . . . ?
C20 B60 B65 B79 -97.4(4) . . . . ?
C20 B60 B74 C26 -37.7(3) . . . . ?
C20 B60 B74 B75 98.7(4) . . . . ?
C20 B60 B74 B85 60.3(5) . . . . ?
C20 B60 B74 B87 -2.9(5) . . . . ?
C20 B60 B75 B65 38.6(4) . . . . ?
C20 B60 B75 B74 -101.0(4) . . . . ?
C20 B60 B75 B79 0.2(5) . . . . ?
C20 B60 B75 B85 -62.6(5) . . . . ?
C20 B65 B75 B60 -38.7(4) . . . . ?
C20 B65 B75 B74 -2.3(6) . . . . ?
C20 B65 B75 B79 98.5(4) . . . . ?
C20 B65 B75 B85 61.5(5) . . . . ?
C20 B65 B78 B70 -98.2(4) . . . . ?
C20 B65 B78 B79 -135.9(4) . . . . ?
C20 B65 B78 B96 -34.9(4) . . . . ?
C20 B65 B79 B70 0.8(5) . . . . ?
C20 B65 B79 B75 -100.0(4) . . . . ?
C20 B65 B79 B78 37.9(4) . . . . ?
C20 B65 B79 B85 -62.7(5) . . . . ?
C20 B78 B79 B65 -38.5(4) . . . . ?
C20 B78 B79 B70 100.0(4) . . . . ?
C20 B78 B79 B75 -1.2(6) . . . . ?
C20 B78 B79 B85 62.4(5) . . . . ?
C20 B78 B96 C26 -37.2(3) . . . . ?
C20 B78 B96 B70 -136.5(4) . . . . ?
C20 B78 B96 B87 -98.1(4) . . . . ?
C21 N9 C24 C51 -9.0(7) . . . . ?
C21 N9 C24 C92 171.1(5) . . . . ?
C21 N9 C32 C76 -96.4(6) . . . . ?
C21 N9 C32 C95 83.3(7) . . . . ?
C21 C19 C42 C58 -0.2(8) . . . . ?
C21 C25 C50 C58 1.4(8) . . . . ?
C22 O4 C10 C12 -4.7(7) . . . . ?
C22 O4 C10 C37 177.2(4) . . . . ?
C22 C17 C52 C82 0.0(8) . . . . ?
C22 C55 C56 C82 0.9(8) . . . . ?
C23 C26 B60 C20 -108.1(4) . . . . ?
C23 C26 B60 B65 -144.6(4) . . . . ?
C23 C26 B60 B74 113.9(4) . . . . ?
C23 C26 B60 B75 152.2(4) . . . . ?
C23 C26 B74 B60 -104.8(5) . . . . ?
C23 C26 B74 B75 -143.1(4) . . . . ?
C23 C26 B74 B85 154.2(4) . . . . ?
C23 C26 B74 B87 114.9(5) . . . . ?
C23 C26 B87 B70 147.2(4) . . . . ?
C23 C26 B87 B74 -111.3(5) . . . . ?
C23 C26 B87 B85 -150.5(4) . . . . ?
C23 C26 B87 B96 108.5(5) . . . . ?
C23 C26 B96 C20 106.8(4) . . . . ?
C23 C26 B96 B70 -154.6(4) . . . . ?
C23 C26 B96 B78 142.9(4) . . . . ?
C23 C26 B96 B87 -115.4(5) . . . . ?
C24 N9 C21 C19 -168.2(5) . . . . ?
C24 N9 C21 C25 11.5(7) . . . . ?
C24 N9 C32 C76 77.0(7) . . . . ?
C24 N9 C32 C95 -103.3(6) . . . . ?
C24 C51 C84 C98 1.4(9) . . . . ?
C24 C92 C99 C98 0.9(9) . . . . ?
C25 O5 C51 C24 15.9(7) . . . . ?
C25 O5 C51 C84 -167.2(5) . . . . ?
C25 C50 C58 C42 -0.1(8) . . . . ?
C26 C20 B60 B65 138.6(4) . . . . ?
C26 C20 B60 B74 36.6(3) . . . . ?
C26 C20 B60 B75 99.4(4) . . . . ?
C26 C20 B65 B60 -37.6(4) . . . . ?
C26 C20 B65 B75 1.7(5) . . . . ?
C26 C20 B65 B78 102.5(4) . . . . ?
C26 C20 B65 B79 64.1(5) . . . . ?
C26 C20 B78 B65 -103.0(4) . . . . ?
C26 C20 B78 B70 0.1(5) . . . . ?
C26 C20 B78 B79 -63.6(5) . . . . ?
C26 C20 B78 B96 38.2(3) . . . . ?
C26 C20 B96 B70 -99.6(4) . . . . ?
C26 C20 B96 B78 -137.7(4) . . . . ?
C26 C20 B96 B87 -36.4(3) . . . . ?
C26 C23 C57 C45 177.3(4) . . . . ?
C26 C23 C71 C48 -178.1(5) . . . . ?
C26 B60 B65 C20 37.3(3) . . . . ?
C26 B60 B65 B75 -98.2(4) . . . . ?
C26 B60 B65 B78 2.4(5) . . . . ?
C26 B60 B65 B79 -60.1(5) . . . . ?
C26 B60 B74 B75 136.3(4) . . . . ?
C26 B60 B74 B85 98.0(4) . . . . ?
C26 B60 B74 B87 34.8(4) . . . . ?
C26 B60 B75 B65 102.0(4) . . . . ?
C26 B60 B75 B74 -37.6(4) . . . . ?
C26 B60 B75 B79 63.6(5) . . . . ?
C26 B60 B75 B85 0.8(5) . . . . ?
C26 B74 B75 B60 38.1(4) . . . . ?
C26 B74 B75 B65 2.0(5) . . . . ?
C26 B74 B75 B79 -62.2(5) . . . . ?
C26 B74 B75 B85 -98.8(4) . . . . ?
C26 B74 B85 B70 -0.9(5) . . . . ?
C26 B74 B85 B75 100.0(4) . . . . ?
C26 B74 B85 B79 63.2(5) . . . . ?
C26 B74 B85 B87 -38.5(4) . . . . ?
C26 B74 B87 B70 98.1(4) . . . . ?
C26 B74 B87 B85 135.3(4) . . . . ?
C26 B74 B87 B96 35.5(4) . . . . ?
C26 B87 B96 C20 37.3(3) . . . . ?
C26 B87 B96 B70 135.7(4) . . . . ?
C26 B87 B96 B78 97.5(4) . . . . ?
C27 O7 C43 C31 28.9(7) . . . . ?
C27 O7 C43 C68 -153.5(5) . . . . ?
C27 C13 C64 C47 -1.8(8) . . . . ?
C28 C11 C20 C26 73.7(6) . . . . ?
C28 C11 C20 B60 3.8(7) . . . . ?
C28 C11 C20 B65 -70.1(6) . . . . ?
C28 C11 C20 B78 -145.6(5) . . . . ?
C28 C11 C20 B96 142.0(5) . . . . ?
C28 C11 C54 C34 0.5(8) . . . . ?
C29 N6 C15 C16 173.7(5) . . . . ?
C29 N6 C15 C46 -8.0(8) . . . . ?
C29 N6 C35 C33 -175.8(5) . . . . ?
C29 N6 C35 C66 4.6(8) . . . . ?
C29 C45 C57 C23 0.7(8) . . . . ?
C29 C48 C71 C23 1.0(8) . . . . ?
C30 C53 B81 C39 -108.5(4) . . . . ?
C30 C53 B81 B100 -144.3(4) . . . . ?
C30 C53 B81 B101 113.3(5) . . . . ?
C30 C53 B81 B102 152.1(4) . . . . ?
C30 C53 B91 C39 108.8(5) . . . . ?
C30 C53 B91 B97 144.6(4) . . . . ?
C30 C53 B91 B103 -152.5(4) . . . . ?
C30 C53 B91 B105 -113.1(5) . . . . ?
C30 C53 B101 B81 -108.2(5) . . . . ?
C30 C53 B101 B102 -146.2(5) . . . . ?
C30 C53 B101 B105 111.5(5) . . . . ?
C30 C53 B101 B106 150.8(5) . . . . ?
C30 C53 B105 B91 106.7(5) . . . . ?
C30 C53 B105 B101 -111.9(5) . . . . ?
C30 C53 B105 B103 145.5(5) . . . . ?
C30 C53 B105 B106 -151.5(5) . . . . ?
C30 C61 C76 C32 -1.0(8) . . . . ?
C30 C93 C95 C32 -0.3(9) . . . . ?
C31 N8 C13 C27 24.4(7) . . . . ?
C31 N8 C13 C64 -155.4(5) . . . . ?
C31 N8 C18 C77 94.6(6) . . . . ?
C31 N8 C18 C89 -82.6(6) . . . . ?
C31 C43 C68 C59 -1.2(8) . . . . ?
C32 N9 C21 C19 5.3(8) . . . . ?
C32 N9 C21 C25 -175.0(5) . . . . ?
C32 N9 C24 C51 177.5(5) . . . . ?
C32 N9 C24 C92 -2.5(8) . . . . ?
C33 O3 C16 C15 -13.8(7) . . . . ?
C33 O3 C16 C36 168.9(4) . . . . ?
C33 C35 C66 C69 0.2(8) . . . . ?
C33 C63 C94 C69 -0.7(9) . . . . ?
C34 C41 C44 C28 2.3(8) . . . . ?
C35 N6 C15 C16 10.2(7) . . . . ?
C35 N6 C15 C46 -171.5(5) . . . . ?
C35 N6 C29 C45 96.2(6) . . . . ?
C35 N6 C29 C48 -81.1(6) . . . . ?
C35 C33 C63 C94 -1.2(8) . . . . ?
C35 C66 C69 C94 -2.1(9) . . . . ?
C36 C38 C49 C46 1.1(8) . . . . ?
C37 C10 C12 N14 -179.9(5) . . . . ?
C37 C10 C12 C62 -0.1(7) . . . . ?
C39 C40 C86 C77 -179.1(5) . . . . ?
C39 C40 C90 C89 177.9(5) . . . . ?
C39 C53 B81 B100 -35.7(3) . . . . ?
C39 C53 B81 B101 -138.1(4) . . . . ?
C39 C53 B81 B102 -99.4(4) . . . . ?
C39 C53 B91 B97 35.8(3) . . . . ?
C39 C53 B91 B103 98.8(5) . . . . ?
C39 C53 B91 B105 138.1(5) . . . . ?
C39 C53 B101 B81 38.4(4) . . . . ?
C39 C53 B101 B102 0.4(6) . . . . ?
C39 C53 B101 B105 -101.9(4) . . . . ?
C39 C53 B101 B106 -62.5(5) . . . . ?
C39 C53 B105 B91 -37.9(4) . . . . ?
C39 C53 B105 B101 103.4(4) . . . . ?
C39 C53 B105 B103 0.9(6) . . . . ?
C39 C53 B105 B106 63.9(5) . . . . ?
C39 B81 B100 B97 -34.4(4) . . . . ?
C39 B81 B100 B102 -135.7(5) . . . . ?
C39 B81 B100 B104 -98.6(5) . . . . ?
C39 B81 B101 C53 -36.5(4) . . . . ?
C39 B81 B101 B102 99.6(4) . . . . ?
C39 B81 B101 B105 -1.3(6) . . . . ?
C39 B81 B101 B106 61.8(5) . . . . ?
C39 B81 B102 B100 38.1(4) . . . . ?
C39 B81 B102 B101 -99.4(5) . . . . ?
C39 B81 B102 B104 1.4(6) . . . . ?
C39 B81 B102 B106 -61.9(5) . . . . ?
C39 B91 B97 B100 34.8(4) . . . . ?
C39 B91 B97 B103 135.4(5) . . . . ?
C39 B91 B97 B104 97.4(5) . . . . ?
C39 B91 B103 B97 -38.4(4) . . . . ?
C39 B91 B103 B104 0.1(5) . . . . ?
C39 B91 B103 B105 100.5(5) . . . . ?
C39 B91 B103 B106 63.7(5) . . . . ?
C39 B91 B105 C53 36.9(4) . . . . ?
C39 B91 B105 B101 2.5(6) . . . . ?
C39 B91 B105 B103 -98.7(5) . . . . ?
C39 B91 B105 B106 -61.2(5) . . . . ?
C39 B97 B100 B81 35.0(4) . . . . ?
C39 B97 B100 B102 97.9(4) . . . . ?
C39 B97 B100 B104 135.6(4) . . . . ?
C39 B97 B103 B91 38.9(4) . . . . ?
C39 B97 B103 B104 -98.3(5) . . . . ?
C39 B97 B103 B105 2.2(6) . . . . ?
C39 B97 B103 B106 -60.6(6) . . . . ?
C39 B97 B104 B100 -38.1(4) . . . . ?
C39 B97 B104 B102 -0.5(6) . . . . ?
C39 B97 B104 B103 100.1(4) . . . . ?
C39 B97 B104 B106 62.8(6) . . . . ?
C39 B100 B102 B81 -39.1(4) . . . . ?
C39 B100 B102 B101 -0.8(6) . . . . ?
C39 B100 B102 B104 99.5(5) . . . . ?
C39 B100 B102 B106 61.7(5) . . . . ?
C39 B100 B104 B97 38.5(4) . . . . ?
C39 B100 B104 B102 -99.8(5) . . . . ?
C39 B100 B104 B103 1.5(5) . . . . ?
C39 B100 B104 B106 -61.9(6) . . . . ?
C40 C39 C53 C30 0.8(6) . . . . ?
C40 C39 C53 B81 -107.8(5) . . . . ?
C40 C39 C53 B91 107.9(5) . . . . ?
C40 C39 C53 B101 -147.1(4) . . . . ?
C40 C39 C53 B105 146.6(5) . . . . ?
C40 C39 B81 C53 108.2(5) . . . . ?
C40 C39 B81 B100 -113.3(5) . . . . ?
C40 C39 B81 B101 144.3(4) . . . . ?
C40 C39 B81 B102 -152.7(5) . . . . ?
C40 C39 B91 C53 -108.2(5) . . . . ?
C40 C39 B91 B97 112.9(5) . . . . ?
C40 C39 B91 B103 152.0(4) . . . . ?
C40 C39 B91 B105 -144.7(4) . . . . ?
C40 C39 B97 B91 -107.3(5) . . . . ?
C40 C39 B97 B100 112.5(5) . . . . ?
C40 C39 B97 B103 -146.5(5) . . . . ?
C40 C39 B97 B104 151.2(5) . . . . ?
C40 C39 B100 B81 107.0(5) . . . . ?
C40 C39 B100 B97 -111.9(5) . . . . ?
C40 C39 B100 B102 145.7(5) . . . . ?
C40 C39 B100 B104 -151.3(4) . . . . ?
C41 N14 C17 C22 174.0(5) . . . . ?
C41 N14 C17 C52 -5.3(8) . . . . ?
C41 C34 C54 C11 -0.8(8) . . . . ?
C42 C19 C21 N9 -178.9(5) . . . . ?
C42 C19 C21 C25 1.4(8) . . . . ?
C43 O7 C27 C13 -31.5(7) . . . . ?
C43 O7 C27 C83 150.6(5) . . . . ?
C43 C31 C80 C67 -2.1(8) . . . . ?
C45 C29 C48 C71 -2.4(8) . . . . ?
C46 C15 C16 O3 -175.6(4) . . . . ?
C46 C15 C16 C36 1.6(7) . . . . ?
C47 C73 C83 C27 -0.1(9) . . . . ?
C48 C29 C45 C57 1.5(8) . . . . ?
C51 O5 C25 C21 -13.4(7) . . . . ?
C51 O5 C25 C50 168.1(5) . . . . ?
C51 C24 C92 C99 0.6(8) . . . . ?
C51 C84 C98 C99 0.2(9) . . . . ?
C52 C17 C22 O4 179.9(5) . . . . ?
C52 C17 C22 C55 1.6(7) . . . . ?
C53 C30 C61 C76 -179.3(5) . . . . ?
C53 C30 C93 C95 179.9(5) . . . . ?
C53 C39 C40 C86 97.3(6) . . . . ?
C53 C39 C40 C90 -85.1(6) . . . . ?
C53 C39 B81 B100 138.6(4) . . . . ?
C53 C39 B81 B101 36.1(4) . . . . ?
C53 C39 B81 B102 99.1(5) . . . . ?
C53 C39 B91 B97 -138.9(4) . . . . ?
C53 C39 B91 B103 -99.7(4) . . . . ?
C53 C39 B91 B105 -36.5(4) . . . . ?
C53 C39 B97 B91 37.6(4) . . . . ?
C53 C39 B97 B100 -102.6(4) . . . . ?
C53 C39 B97 B103 -1.6(6) . . . . ?
C53 C39 B97 B104 -64.0(5) . . . . ?
C53 C39 B100 B81 -37.7(4) . . . . ?
C53 C39 B100 B97 103.4(4) . . . . ?
C53 C39 B100 B102 1.0(5) . . . . ?
C53 C39 B100 B104 64.0(5) . . . . ?
C53 B81 B100 C39 36.2(4) . . . . ?
C53 B81 B100 B97 1.7(5) . . . . ?
C53 B81 B100 B102 -99.5(5) . . . . ?
C53 B81 B100 B104 -62.4(5) . . . . ?
C53 B81 B101 B102 136.1(5) . . . . ?
C53 B81 B101 B105 35.2(4) . . . . ?
C53 B81 B101 B106 98.3(5) . . . . ?
C53 B81 B102 B100 99.7(5) . . . . ?
C53 B81 B102 B101 -37.7(4) . . . . ?
C53 B81 B102 B104 63.0(5) . . . . ?
C53 B81 B102 B106 -0.3(5) . . . . ?
C53 B91 B97 C39 -36.2(3) . . . . ?
C53 B91 B97 B100 -1.4(5) . . . . ?
C53 B91 B97 B103 99.2(5) . . . . ?
C53 B91 B97 B104 61.2(5) . . . . ?
C53 B91 B103 B97 -100.4(5) . . . . ?
C53 B91 B103 B104 -61.9(5) . . . . ?
C53 B91 B103 B105 38.5(4) . . . . ?
C53 B91 B103 B106 1.7(6) . . . . ?
C53 B91 B105 B101 -34.3(4) . . . . ?
C53 B91 B105 B103 -135.6(5) . . . . ?
C53 B91 B105 B106 -98.1(5) . . . . ?
C53 B101 B102 B81 38.1(4) . . . . ?
C53 B101 B102 B100 0.2(6) . . . . ?
C53 B101 B102 B104 -62.5(5) . . . . ?
C53 B101 B102 B106 -99.5(5) . . . . ?
C53 B101 B105 B91 34.4(4) . . . . ?
C53 B101 B105 B103 97.6(4) . . . . ?
C53 B101 B105 B106 135.2(5) . . . . ?
C53 B101 B106 B102 99.1(5) . . . . ?
C53 B101 B106 B103 -1.4(6) . . . . ?
C53 B101 B106 B104 61.9(6) . . . . ?
C53 B101 B106 B105 -39.0(4) . . . . ?
C53 B105 B106 B101 38.9(4) . . . . ?
C53 B105 B106 B102 1.3(6) . . . . ?
C53 B105 B106 B103 -99.4(5) . . . . ?
C53 B105 B106 B104 -62.2(6) . . . . ?
C54 C11 C20 C26 -108.6(5) . . . . ?
C54 C11 C20 B60 -178.4(4) . . . . ?
C54 C11 C20 B65 107.6(5) . . . . ?
C54 C11 C20 B78 32.2(7) . . . . ?
C54 C11 C20 B96 -40.3(6) . . . . ?
C54 C11 C28 C44 1.2(8) . . . . ?
C54 C34 C41 N14 -178.1(5) . . . . ?
C54 C34 C41 C44 -0.6(8) . . . . ?
C55 C56 C82 C52 0.6(8) . . . . ?
C57 C23 C26 C20 -102.5(5) . . . . ?
C57 C23 C26 B60 -35.6(6) . . . . ?
C57 C23 C26 B74 36.6(6) . . . . ?
C57 C23 C26 B87 113.1(5) . . . . ?
C57 C23 C26 B96 -172.1(4) . . . . ?
C57 C23 C71 C48 1.2(8) . . . . ?
C59 C67 C80 C31 0.5(9) . . . . ?
B60 C20 C26 C23 105.0(5) . . . . ?
B60 C20 C26 B74 -38.9(4) . . . . ?
B60 C20 C26 B87 -105.9(4) . . . . ?
B60 C20 C26 B96 -145.0(4) . . . . ?
B60 C20 B65 B75 39.3(4) . . . . ?
B60 C20 B65 B78 140.1(4) . . . . ?
B60 C20 B65 B79 101.7(4) . . . . ?
B60 C20 B78 B65 -38.0(4) . . . . ?
B60 C20 B78 B70 65.1(5) . . . . ?
B60 C20 B78 B79 1.4(5) . . . . ?
B60 C20 B78 B96 103.3(4) . . . . ?
B60 C20 B96 C26 32.3(4) . . . . ?
B60 C20 B96 B70 -67.3(5) . . . . ?
B60 C20 B96 B78 -105.4(4) . . . . ?
B60 C20 B96 B87 -4.1(5) . . . . ?
B60 C26 B74 B75 -38.4(4) . . . . ?
B60 C26 B74 B85 -101.1(4) . . . . ?
B60 C26 B74 B87 -140.3(4) . . . . ?
B60 C26 B87 B70 -63.5(5) . . . . ?
B60 C26 B87 B74 38.1(4) . . . . ?
B60 C26 B87 B85 -1.2(5) . . . . ?
B60 C26 B87 B96 -102.1(4) . . . . ?
B60 C26 B96 C20 -31.7(3) . . . . ?
B60 C26 B96 B70 66.9(5) . . . . ?
B60 C26 B96 B78 4.3(5) . . . . ?
B60 C26 B96 B87 106.1(4) . . . . ?
B60 B65 B75 B74 36.5(4) . . . . ?
B60 B65 B75 B79 137.2(4) . . . . ?
B60 B65 B75 B85 100.2(4) . . . . ?
B60 B65 B78 C20 35.1(4) . . . . ?
B60 B65 B78 B70 -63.0(5) . . . . ?
B60 B65 B78 B79 -100.8(4) . . . . ?
B60 B65 B78 B96 0.2(5) . . . . ?
B60 B65 B79 B70 62.6(5) . . . . ?
B60 B65 B79 B75 -38.2(4) . . . . ?
B60 B65 B79 B78 99.6(4) . . . . ?
B60 B65 B79 B85 -0.9(5) . . . . ?
B60 B74 B75 B65 -36.1(4) . . . . ?
B60 B74 B75 B79 -100.3(4) . . . . ?
B60 B74 B75 B85 -136.9(4) . . . . ?
B60 B74 B85 B70 -62.8(5) . . . . ?
B60 B74 B85 B75 38.1(4) . . . . ?
B60 B74 B85 B79 1.3(5) . . . . ?
B60 B74 B85 B87 -100.3(4) . . . . ?
B60 B74 B87 C26 -35.0(3) . . . . ?
B60 B74 B87 B70 63.0(5) . . . . ?
B60 B74 B87 B85 100.3(4) . . . . ?
B60 B74 B87 B96 0.4(5) . . . . ?
B60 B75 B79 B65 37.9(4) . . . . ?
B60 B75 B79 B70 -62.7(5) . . . . ?
B60 B75 B79 B78 0.6(6) . . . . ?
B60 B75 B79 B85 -100.6(4) . . . . ?
B60 B75 B85 B70 62.2(5) . . . . ?
B60 B75 B85 B74 -38.6(4) . . . . ?
B60 B75 B85 B79 100.4(4) . . . . ?
B60 B75 B85 B87 -1.5(5) . . . . ?
C61 C30 C53 C39 -67.8(6) . . . . ?
C61 C30 C53 B81 2.3(7) . . . . ?
C61 C30 C53 B91 -137.0(5) . . . . ?
C61 C30 C53 B101 76.3(6) . . . . ?
C61 C30 C53 B105 150.5(5) . . . . ?
C61 C30 C93 C95 0.4(8) . . . . ?
C62 C12 N14 C17 -177.8(5) . . . . ?
C62 C12 N14 C41 5.0(8) . . . . ?
C62 C72 C88 C37 0.9(8) . . . . ?
C63 C33 C35 N6 -178.3(5) . . . . ?
C63 C33 C35 C66 1.4(8) . . . . ?
C64 C13 C27 O7 -175.3(5) . . . . ?
C64 C13 C27 C83 2.6(8) . . . . ?
C64 C47 C73 C83 0.8(9) . . . . ?
B65 C20 C26 C23 143.4(4) . . . . ?
B65 C20 C26 B60 38.4(4) . . . . ?
B65 C20 C26 B74 -0.5(5) . . . . ?
B65 C20 C26 B87 -67.4(5) . . . . ?
B65 C20 C26 B96 -106.6(4) . . . . ?
B65 C20 B60 C26 -138.6(4) . . . . ?
B65 C20 B60 B74 -102.0(4) . . . . ?
B65 C20 B60 B75 -39.2(4) . . . . ?
B65 C20 B78 B70 103.1(4) . . . . ?
B65 C20 B78 B79 39.4(4) . . . . ?
B65 C20 B78 B96 141.2(4) . . . . ?
B65 C20 B96 C26 100.2(4) . . . . ?
B65 C20 B96 B70 0.6(5) . . . . ?
B65 C20 B96 B78 -37.5(4) . . . . ?
B65 C20 B96 B87 63.8(5) . . . . ?
B65 B60 B74 C26 -99.9(4) . . . . ?
B65 B60 B74 B75 36.5(4) . . . . ?
B65 B60 B74 B85 -1.9(5) . . . . ?
B65 B60 B74 B87 -65.1(5) . . . . ?
B65 B60 B75 B74 -139.6(4) . . . . ?
B65 B60 B75 B79 -38.3(4) . . . . ?
B65 B60 B75 B85 -101.2(5) . . . . ?
B65 B75 B79 B70 -100.5(4) . . . . ?
B65 B75 B79 B78 -37.3(4) . . . . ?
B65 B75 B79 B85 -138.4(4) . . . . ?
B65 B75 B85 B70 -0.7(5) . . . . ?
B65 B75 B85 B74 -101.5(4) . . . . ?
B65 B75 B85 B79 37.5(4) . . . . ?
B65 B75 B85 B87 -64.4(5) . . . . ?
B65 B78 B79 B70 138.5(4) . . . . ?
B65 B78 B79 B75 37.3(4) . . . . ?
B65 B78 B79 B85 100.9(4) . . . . ?
B65 B78 B96 C20 34.5(4) . . . . ?
B65 B78 B96 C26 -2.7(5) . . . . ?
B65 B78 B96 B70 -102.0(4) . . . . ?
B65 B78 B96 B87 -63.6(5) . . . . ?
B65 B79 B85 B70 100.6(4) . . . . ?
B65 B79 B85 B74 -0.3(6) . . . . ?
B65 B79 B85 B75 -37.0(4) . . . . ?
B65 B79 B85 B87 63.3(5) . . . . ?
C66 C69 C94 C63 2.3(9) . . . . ?
C67 C59 C68 C43 -0.5(8) . . . . ?
C68 C59 C67 C80 0.9(9) . . . . ?
B70 B78 B79 B65 -138.5(4) . . . . ?
B70 B78 B79 B75 -101.3(5) . . . . ?
B70 B78 B79 B85 -37.6(4) . . . . ?
B70 B78 B96 C20 136.5(4) . . . . ?
B70 B78 B96 C26 99.3(4) . . . . ?
B70 B78 B96 B87 38.4(4) . . . . ?
B70 B79 B85 B74 -100.9(4) . . . . ?
B70 B79 B85 B75 -137.6(4) . . . . ?
B70 B79 B85 B87 -37.3(4) . . . . ?
B70 B85 B87 C26 -99.5(4) . . . . ?
B70 B85 B87 B74 -138.1(4) . . . . ?
B70 B85 B87 B96 -37.2(4) . . . . ?
B70 B87 B96 C20 -98.4(4) . . . . ?
B70 B87 B96 C26 -135.7(4) . . . . ?
B70 B87 B96 B78 -38.2(4) . . . . ?
C71 C23 C26 C20 76.8(6) . . . . ?
C71 C23 C26 B60 143.8(5) . . . . ?
C71 C23 C26 B74 -144.0(5) . . . . ?
C71 C23 C26 B87 -67.6(6) . . . . ?
C71 C23 C26 B96 7.2(7) . . . . ?
C71 C23 C57 C45 -2.1(7) . . . . ?
C73 C47 C64 C13 0.2(8) . . . . ?
B74 C26 B60 C20 138.0(4) . . . . ?
B74 C26 B60 B65 101.5(4) . . . . ?
B74 C26 B60 B75 38.4(4) . . . . ?
B74 C26 B87 B70 -101.5(4) . . . . ?
B74 C26 B87 B85 -39.2(4) . . . . ?
B74 C26 B87 B96 -140.2(4) . . . . ?
B74 C26 B96 C20 -99.6(4) . . . . ?
B74 C26 B96 B70 -1.0(5) . . . . ?
B74 C26 B96 B78 -63.6(5) . . . . ?
B74 C26 B96 B87 38.2(4) . . . . ?
B74 B60 B65 C20 99.1(4) . . . . ?
B74 B60 B65 B75 -36.4(4) . . . . ?
B74 B60 B65 B78 64.3(5) . . . . ?
B74 B60 B65 B79 1.7(5) . . . . ?
B74 B60 B75 B65 139.6(4) . . . . ?
B74 B60 B75 B79 101.3(5) . . . . ?
B74 B60 B75 B85 38.4(4) . . . . ?
B74 B75 B79 B65 101.6(4) . . . . ?
B74 B75 B79 B70 1.1(5) . . . . ?
B74 B75 B79 B78 64.3(5) . . . . ?
B74 B75 B79 B85 -36.8(4) . . . . ?
B74 B75 B85 B70 100.8(4) . . . . ?
B74 B75 B85 B79 138.9(4) . . . . ?
B74 B75 B85 B87 37.0(4) . . . . ?
B74 B85 B87 C26 38.6(4) . . . . ?
B74 B85 B87 B70 138.1(4) . . . . ?
B74 B85 B87 B96 101.0(4) . . . . ?
B74 B87 B96 C20 2.2(5) . . . . ?
B74 B87 B96 C26 -35.1(4) . . . . ?
B74 B87 B96 B70 100.6(4) . . . . ?
B74 B87 B96 B78 62.4(5) . . . . ?
B75 B60 B65 C20 135.5(4) . . . . ?
B75 B60 B65 B78 100.6(4) . . . . ?
B75 B60 B65 B79 38.1(4) . . . . ?
B75 B60 B74 C26 -136.3(4) . . . . ?
B75 B60 B74 B85 -38.3(4) . . . . ?
B75 B60 B74 B87 -101.5(4) . . . . ?
B75 B65 B78 C20 98.5(4) . . . . ?
B75 B65 B78 B70 0.3(5) . . . . ?
B75 B65 B78 B79 -37.5(4) . . . . ?
B75 B65 B78 B96 63.6(5) . . . . ?
B75 B65 B79 B70 100.8(5) . . . . ?
B75 B65 B79 B78 137.8(4) . . . . ?
B75 B65 B79 B85 37.3(4) . . . . ?
B75 B74 B85 B70 -100.9(5) . . . . ?
B75 B74 B85 B79 -36.8(4) . . . . ?
B75 B74 B85 B87 -138.5(4) . . . . ?
B75 B74 B87 C26 -98.1(4) . . . . ?
B75 B74 B87 B70 0.0(5) . . . . ?
B75 B74 B87 B85 37.3(4) . . . . ?
B75 B74 B87 B96 -62.6(5) . . . . ?
B75 B79 B85 B70 137.6(4) . . . . ?
B75 B79 B85 B74 36.7(4) . . . . ?
B75 B79 B85 B87 100.3(4) . . . . ?
B75 B85 B87 C26 1.6(5) . . . . ?
B75 B85 B87 B70 101.1(5) . . . . ?
B75 B85 B87 B74 -37.0(4) . . . . ?
B75 B85 B87 B96 64.0(5) . . . . ?
C76 C32 C95 C93 -0.4(9) . . . . ?
C77 C18 C89 C90 3.9(9) . . . . ?
B78 C20 C26 C23 -149.5(4) . . . . ?
B78 C20 C26 B60 105.6(4) . . . . ?
B78 C20 C26 B74 66.7(5) . . . . ?
B78 C20 C26 B87 -0.3(5) . . . . ?
B78 C20 C26 B96 -39.4(4) . . . . ?
B78 C20 B60 C26 -100.5(4) . . . . ?
B78 C20 B60 B65 38.2(4) . . . . ?
B78 C20 B60 B74 -63.8(5) . . . . ?
B78 C20 B60 B75 -1.1(5) . . . . ?
B78 C20 B65 B60 -140.1(4) . . . . ?
B78 C20 B65 B75 -100.8(4) . . . . ?
B78 C20 B65 B79 -38.4(4) . . . . ?
B78 C20 B96 C26 137.7(4) . . . . ?
B78 C20 B96 B70 38.1(4) . . . . ?
B78 C20 B96 B87 101.2(4) . . . . ?
B78 B65 B75 B60 -100.0(4) . . . . ?
B78 B65 B75 B74 -63.5(5) . . . . ?
B78 B65 B75 B79 37.3(4) . . . . ?
B78 B65 B75 B85 0.2(5) . . . . ?
B78 B65 B79 B70 -37.1(4) . . . . ?
B78 B65 B79 B75 -137.8(4) . . . . ?
B78 B65 B79 B85 -100.5(5) . . . . ?
B78 B70 B79 B65 36.9(4) . . . . ?
B78 B70 B79 B75 99.8(4) . . . . ?
B78 B70 B79 B85 137.8(4) . . . . ?
B78 B70 B85 B74 64.1(5) . . . . ?
B78 B70 B85 B75 0.9(5) . . . . ?
B78 B70 B85 B79 -37.1(4) . . . . ?
B78 B70 B85 B87 101.5(4) . . . . ?
B78 B70 B87 C26 -0.4(5) . . . . ?
B78 B70 B87 B74 -62.0(5) . . . . ?
B78 B70 B87 B85 -99.4(5) . . . . ?
B78 B70 B87 B96 38.5(4) . . . . ?
B78 B70 B96 C20 -36.8(4) . . . . ?
B78 B70 B96 C26 -99.2(4) . . . . ?
B78 B70 B96 B87 -137.3(4) . . . . ?
B78 B79 B85 B70 37.6(4) . . . . ?
B78 B79 B85 B74 -63.2(5) . . . . ?
B78 B79 B85 B75 -100.0(4) . . . . ?
B78 B79 B85 B87 0.3(6) . . . . ?
B79 B65 B75 B60 -137.2(4) . . . . ?
B79 B65 B75 B74 -100.8(5) . . . . ?
B79 B65 B75 B85 -37.0(4) . . . . ?
B79 B65 B78 C20 135.9(4) . . . . ?
B79 B65 B78 B70 37.8(4) . . . . ?
B79 B65 B78 B96 101.0(4) . . . . ?
B79 B70 B78 C20 -100.2(4) . . . . ?
B79 B70 B78 B65 -37.9(4) . . . . ?
B79 B70 B78 B96 -138.6(4) . . . . ?
B79 B70 B85 B74 101.2(5) . . . . ?
B79 B70 B85 B75 38.0(4) . . . . ?
B79 B70 B85 B87 138.6(4) . . . . ?
B79 B70 B87 C26 62.3(5) . . . . ?
B79 B70 B87 B74 0.7(5) . . . . ?
B79 B70 B87 B85 -36.7(4) . . . . ?
B79 B70 B87 B96 101.1(4) . . . . ?
B79 B70 B96 C20 -0.1(5) . . . . ?
B79 B70 B96 C26 -62.5(5) . . . . ?
B79 B70 B96 B78 36.8(4) . . . . ?
B79 B70 B96 B87 -100.5(5) . . . . ?
B79 B75 B85 B70 -38.2(4) . . . . ?
B79 B75 B85 B74 -138.9(4) . . . . ?
B79 B75 B85 B87 -101.9(5) . . . . ?
B79 B78 B96 C20 99.1(4) . . . . ?
B79 B78 B96 C26 61.9(5) . . . . ?
B79 B78 B96 B70 -37.4(4) . . . . ?
B79 B78 B96 B87 1.0(5) . . . . ?
B79 B85 B87 C26 -62.1(5) . . . . ?
B79 B85 B87 B70 37.5(4) . . . . ?
B79 B85 B87 B74 -100.7(5) . . . . ?
B79 B85 B87 B96 0.3(5) . . . . ?
C80 C31 C43 O7 -180.0(5) . . . . ?
C80 C31 C43 C68 2.5(8) . . . . ?
B81 C39 C40 C86 27.9(7) . . . . ?
B81 C39 C40 C90 -154.4(5) . . . . ?
B81 C39 C53 C30 108.6(5) . . . . ?
B81 C39 C53 B91 -144.3(4) . . . . ?
B81 C39 C53 B101 -39.3(4) . . . . ?
B81 C39 C53 B105 -105.6(5) . . . . ?
B81 C39 B91 C53 33.0(4) . . . . ?
B81 C39 B91 B97 -105.9(4) . . . . ?
B81 C39 B91 B103 -66.7(5) . . . . ?
B81 C39 B91 B105 -3.5(6) . . . . ?
B81 C39 B97 B91 103.0(5) . . . . ?
B81 C39 B97 B100 -37.2(4) . . . . ?
B81 C39 B97 B103 63.8(6) . . . . ?
B81 C39 B97 B104 1.5(6) . . . . ?
B81 C39 B100 B97 141.1(4) . . . . ?
B81 C39 B100 B102 38.7(4) . . . . ?
B81 C39 B100 B104 101.7(4) . . . . ?
B81 C53 B91 C39 -33.2(4) . . . . ?
B81 C53 B91 B97 2.6(5) . . . . ?
B81 C53 B91 B103 65.6(5) . . . . ?
B81 C53 B91 B105 104.9(5) . . . . ?
B81 C53 B101 B102 -38.0(4) . . . . ?
B81 C53 B101 B105 -140.3(4) . . . . ?
B81 C53 B101 B106 -101.0(5) . . . . ?
B81 C53 B105 B91 -103.4(5) . . . . ?
B81 C53 B105 B101 38.0(4) . . . . ?
B81 C53 B105 B103 -64.5(6) . . . . ?
B81 C53 B105 B106 -1.6(5) . . . . ?
B81 B100 B102 B101 38.3(4) . . . . ?
B81 B100 B102 B104 138.6(5) . . . . ?
B81 B100 B102 B106 100.8(5) . . . . ?
B81 B100 B104 B97 101.5(5) . . . . ?
B81 B100 B104 B102 -36.7(4) . . . . ?
B81 B100 B104 B103 64.5(5) . . . . ?
B81 B100 B104 B106 1.2(6) . . . . ?
B81 B101 B102 B100 -37.9(4) . . . . ?
B81 B101 B102 B104 -100.6(5) . . . . ?
B81 B101 B102 B106 -137.7(5) . . . . ?
B81 B101 B105 C53 -35.2(4) . . . . ?
B81 B101 B105 B91 -0.7(6) . . . . ?
B81 B101 B105 B103 62.4(5) . . . . ?
B81 B101 B105 B106 100.0(5) . . . . ?
B81 B101 B106 B102 37.2(4) . . . . ?
B81 B101 B106 B103 -63.3(6) . . . . ?
B81 B101 B106 B104 -0.1(6) . . . . ?
B81 B101 B106 B105 -100.9(5) . . . . ?
B81 B102 B104 B97 -0.5(7) . . . . ?
B81 B102 B104 B100 36.8(4) . . . . ?
B81 B102 B104 B103 -63.4(6) . . . . ?
B81 B102 B104 B106 -100.7(5) . . . . ?
B81 B102 B106 B101 -38.1(4) . . . . ?
B81 B102 B106 B103 63.3(6) . . . . ?
B81 B102 B106 B104 100.4(5) . . . . ?
B81 B102 B106 B105 -0.6(6) . . . . ?
C84 C98 C99 C92 -1.3(9) . . . . ?
B85 B70 B78 C20 -63.0(5) . . . . ?
B85 B70 B78 B65 -0.8(5) . . . . ?
B85 B70 B78 B79 37.1(4) . . . . ?
B85 B70 B78 B96 -101.5(4) . . . . ?
B85 B70 B79 B65 -101.0(4) . . . . ?
B85 B70 B79 B75 -38.0(4) . . . . ?
B85 B70 B79 B78 -137.8(4) . . . . ?
B85 B70 B87 C26 99.0(4) . . . . ?
B85 B70 B87 B74 37.4(4) . . . . ?
B85 B70 B87 B96 137.8(4) . . . . ?
B85 B70 B96 C20 62.7(5) . . . . ?
B85 B70 B96 C26 0.4(5) . . . . ?
B85 B70 B96 B78 99.6(5) . . . . ?
B85 B70 B96 B87 -37.7(4) . . . . ?
B85 B74 B75 B60 136.9(4) . . . . ?
B85 B74 B75 B65 100.8(5) . . . . ?
B85 B74 B75 B79 36.6(4) . . . . ?
B85 B74 B87 C26 -135.3(4) . . . . ?
B85 B74 B87 B70 -37.3(4) . . . . ?
B85 B74 B87 B96 -99.8(4) . . . . ?
B85 B75 B79 B65 138.4(4) . . . . ?
B85 B75 B79 B70 37.9(4) . . . . ?
B85 B75 B79 B78 101.2(5) . . . . ?
B85 B87 B96 C20 -61.1(5) . . . . ?
B85 B87 B96 C26 -98.3(4) . . . . ?
B85 B87 B96 B70 37.4(4) . . . . ?
B85 B87 B96 B78 -0.8(5) . . . . ?
C86 C40 C90 C89 -4.3(8) . . . . ?
B87 C26 B60 C20 99.8(4) . . . . ?
B87 C26 B60 B65 63.4(5) . . . . ?
B87 C26 B60 B74 -38.1(4) . . . . ?
B87 C26 B60 B75 0.2(5) . . . . ?
B87 C26 B74 B60 140.3(4) . . . . ?
B87 C26 B74 B75 101.9(4) . . . . ?
B87 C26 B74 B85 39.2(4) . . . . ?
B87 C26 B96 C20 -137.8(4) . . . . ?
B87 C26 B96 B70 -39.2(4) . . . . ?
B87 C26 B96 B78 -101.8(4) . . . . ?
B87 B70 B78 C20 0.2(5) . . . . ?
B87 B70 B78 B65 62.4(5) . . . . ?
B87 B70 B78 B79 100.3(5) . . . . ?
B87 B70 B78 B96 -38.3(4) . . . . ?
B87 B70 B79 B65 -64.0(5) . . . . ?
B87 B70 B79 B75 -1.1(5) . . . . ?
B87 B70 B79 B78 -100.9(4) . . . . ?
B87 B70 B79 B85 37.0(4) . . . . ?
B87 B70 B85 B74 -37.4(4) . . . . ?
B87 B70 B85 B75 -100.6(4) . . . . ?
B87 B70 B85 B79 -138.6(4) . . . . ?
B87 B70 B96 C20 100.4(4) . . . . ?
B87 B70 B96 C26 38.0(4) . . . . ?
B87 B70 B96 B78 137.3(4) . . . . ?
B87 B74 B75 B60 99.6(4) . . . . ?
B87 B74 B75 B65 63.5(5) . . . . ?
B87 B74 B75 B79 -0.7(5) . . . . ?
B87 B74 B75 B85 -37.2(4) . . . . ?
B87 B74 B85 B70 37.5(4) . . . . ?
B87 B74 B85 B75 138.5(4) . . . . ?
B87 B74 B85 B79 101.6(5) . . . . ?
C89 C18 C77 C86 -5.1(8) . . . . ?
C90 C40 C86 C77 3.2(8) . . . . ?
B91 C39 C40 C86 166.8(5) . . . . ?
B91 C39 C40 C90 -15.6(7) . . . . ?
B91 C39 C53 C30 -107.1(5) . . . . ?
B91 C39 C53 B81 144.3(4) . . . . ?
B91 C39 C53 B101 105.0(5) . . . . ?
B91 C39 C53 B105 38.7(4) . . . . ?
B91 C39 B81 C53 -33.1(4) . . . . ?
B91 C39 B81 B100 105.5(5) . . . . ?
B91 C39 B81 B101 3.0(5) . . . . ?
B91 C39 B81 B102 66.0(5) . . . . ?
B91 C39 B97 B100 -140.2(4) . . . . ?
B91 C39 B97 B103 -39.2(4) . . . . ?
B91 C39 B97 B104 -101.5(5) . . . . ?
B91 C39 B100 B81 -103.1(4) . . . . ?
B91 C39 B100 B97 38.0(4) . . . . ?
B91 C39 B100 B102 -64.4(5) . . . . ?
B91 C39 B100 B104 -1.4(5) . . . . ?
B91 C53 B81 C39 33.0(4) . . . . ?
B91 C53 B81 B100 -2.7(5) . . . . ?
B91 C53 B81 B101 -105.1(4) . . . . ?
B91 C53 B81 B102 -66.4(5) . . . . ?
B91 C53 B101 B81 103.6(5) . . . . ?
B91 C53 B101 B102 65.6(5) . . . . ?
B91 C53 B101 B105 -36.7(4) . . . . ?
B91 C53 B101 B106 2.6(6) . . . . ?
B91 C53 B105 B101 141.3(5) . . . . ?
B91 C53 B105 B103 38.8(4) . . . . ?
B91 C53 B105 B106 101.8(5) . . . . ?
B91 B97 B100 C39 -35.2(4) . . . . ?
B91 B97 B100 B81 -0.2(5) . . . . ?
B91 B97 B100 B102 62.7(5) . . . . ?
B91 B97 B100 B104 100.3(5) . . . . ?
B91 B97 B103 B104 -137.2(5) . . . . ?
B91 B97 B103 B105 -36.8(5) . . . . ?
B91 B97 B103 B106 -99.5(5) . . . . ?
B91 B97 B104 B100 -100.1(5) . . . . ?
B91 B97 B104 B102 -62.6(6) . . . . ?
B91 B97 B104 B103 38.0(4) . . . . ?
B91 B97 B104 B106 0.8(6) . . . . ?
B91 B103 B104 B97 -38.2(4) . . . . ?
B91 B103 B104 B100 -1.0(6) . . . . ?
B91 B103 B104 B102 62.7(5) . . . . ?
B91 B103 B104 B106 100.0(5) . . . . ?
B91 B103 B105 C53 -38.7(4) . . . . ?
B91 B103 B105 B101 -100.7(5) . . . . ?
B91 B103 B105 B106 -138.3(5) . . . . ?
B91 B103 B106 B101 -0.2(7) . . . . ?
B91 B103 B106 B102 -64.0(6) . . . . ?
B91 B103 B106 B104 -101.2(5) . . . . ?
B91 B103 B106 B105 37.1(4) . . . . ?
B91 B105 B106 B101 101.2(5) . . . . ?
B91 B105 B106 B102 63.5(6) . . . . ?
B91 B105 B106 B103 -37.1(4) . . . . ?
B91 B105 B106 B104 0.0(6) . . . . ?
C92 C24 C51 O5 175.0(5) . . . . ?
C92 C24 C51 C84 -1.8(8) . . . . ?
C93 C30 C53 C39 112.6(5) . . . . ?
C93 C30 C53 B81 -177.2(5) . . . . ?
C93 C30 C53 B91 43.5(6) . . . . ?
C93 C30 C53 B101 -103.3(6) . . . . ?
C93 C30 C53 B105 -29.0(7) . . . . ?
C93 C30 C61 C76 0.3(8) . . . . ?
C95 C32 C76 C61 1.1(8) . . . . ?
B96 C20 C26 C23 -110.0(5) . . . . ?
B96 C20 C26 B60 145.0(4) . . . . ?
B96 C20 C26 B74 106.1(4) . . . . ?
B96 C20 C26 B87 39.2(4) . . . . ?
B96 C20 B60 C26 -32.2(4) . . . . ?
B96 C20 B60 B65 106.5(4) . . . . ?
B96 C20 B60 B74 4.4(5) . . . . ?
B96 C20 B60 B75 67.2(5) . . . . ?
B96 C20 B65 B60 -102.6(4) . . . . ?
B96 C20 B65 B75 -63.3(5) . . . . ?
B96 C20 B65 B78 37.5(4) . . . . ?
B96 C20 B65 B79 -0.9(5) . . . . ?
B96 C20 B78 B65 -141.2(4) . . . . ?
B96 C20 B78 B70 -38.2(4) . . . . ?
B96 C20 B78 B79 -101.8(4) . . . . ?
B96 C26 B60 C20 32.1(4) . . . . ?
B96 C26 B60 B65 -4.3(5) . . . . ?
B96 C26 B60 B74 -105.9(4) . . . . ?
B96 C26 B60 B75 -67.5(4) . . . . ?
B96 C26 B74 B60 102.3(4) . . . . ?
B96 C26 B74 B75 63.9(5) . . . . ?
B96 C26 B74 B85 1.2(5) . . . . ?
B96 C26 B74 B87 -38.0(4) . . . . ?
B96 C26 B87 B70 38.7(4) . . . . ?
B96 C26 B87 B74 140.2(4) . . . . ?
B96 C26 B87 B85 101.0(4) . . . . ?
B96 B70 B78 C20 38.4(4) . . . . ?
B96 B70 B78 B65 100.7(4) . . . . ?
B96 B70 B78 B79 138.6(4) . . . . ?
B96 B70 B79 B65 -0.4(5) . . . . ?
B96 B70 B79 B75 62.5(5) . . . . ?
B96 B70 B79 B78 -37.3(4) . . . . ?
B96 B70 B79 B85 100.5(4) . . . . ?
B96 B70 B85 B74 0.4(6) . . . . ?
B96 B70 B85 B75 -62.9(5) . . . . ?
B96 B70 B85 B79 -100.9(5) . . . . ?
B96 B70 B85 B87 37.7(4) . . . . ?
B96 B70 B87 C26 -38.8(4) . . . . ?
B96 B70 B87 B74 -100.4(4) . . . . ?
B96 B70 B87 B85 -137.8(4) . . . . ?
B96 B78 B79 B65 -101.7(4) . . . . ?
B96 B78 B79 B70 36.8(4) . . . . ?
B96 B78 B79 B75 -64.4(5) . . . . ?
B96 B78 B79 B85 -0.8(6) . . . . ?
B97 C39 C40 C86 -120.5(6) . . . . ?
B97 C39 C40 C90 57.2(7) . . . . ?
B97 C39 C53 C30 -145.4(5) . . . . ?
B97 C39 C53 B81 106.0(4) . . . . ?
B97 C39 C53 B91 -38.3(4) . . . . ?
B97 C39 C53 B101 66.7(5) . . . . ?
B97 C39 C53 B105 0.5(6) . . . . ?
B97 C39 B81 C53 -101.0(4) . . . . ?
B97 C39 B81 B100 37.6(4) . . . . ?
B97 C39 B81 B101 -64.9(5) . . . . ?
B97 C39 B81 B102 -1.8(6) . . . . ?
B97 C39 B91 C53 138.9(4) . . . . ?
B97 C39 B91 B103 39.2(4) . . . . ?
B97 C39 B91 B105 102.4(5) . . . . ?
B97 C39 B100 B81 -141.1(4) . . . . ?
B97 C39 B100 B102 -102.4(5) . . . . ?
B97 C39 B100 B104 -39.4(4) . . . . ?
B97 B91 B103 B104 38.5(4) . . . . ?
B97 B91 B103 B105 138.9(5) . . . . ?
B97 B91 B103 B106 102.2(5) . . . . ?
B97 B91 B105 C53 98.6(5) . . . . ?
B97 B91 B105 B101 64.2(6) . . . . ?
B97 B91 B105 B103 -37.0(5) . . . . ?
B97 B91 B105 B106 0.5(6) . . . . ?
B97 B100 B102 B81 -100.8(5) . . . . ?
B97 B100 B102 B101 -62.4(5) . . . . ?
B97 B100 B102 B104 37.8(4) . . . . ?
B97 B100 B102 B106 0.0(6) . . . . ?
B97 B100 B104 B102 -138.2(5) . . . . ?
B97 B100 B104 B103 -37.0(4) . . . . ?
B97 B100 B104 B106 -100.3(5) . . . . ?
B97 B103 B104 B100 37.2(4) . . . . ?
B97 B103 B104 B102 100.9(5) . . . . ?
B97 B103 B104 B106 138.2(5) . . . . ?
B97 B103 B105 C53 -1.9(7) . . . . ?
B97 B103 B105 B91 36.8(5) . . . . ?
B97 B103 B105 B101 -64.0(6) . . . . ?
B97 B103 B105 B106 -101.5(6) . . . . ?
B97 B103 B106 B101 63.2(6) . . . . ?
B97 B103 B106 B102 -0.6(6) . . . . ?
B97 B103 B106 B104 -37.9(4) . . . . ?
B97 B103 B106 B105 100.5(5) . . . . ?
B97 B104 B106 B101 -63.9(6) . . . . ?
B97 B104 B106 B102 -101.3(5) . . . . ?
B97 B104 B106 B103 37.0(4) . . . . ?
B97 B104 B106 B105 -0.5(6) . . . . ?
B100 C39 C40 C86 -44.7(7) . . . . ?
B100 C39 C40 C90 133.0(5) . . . . ?
B100 C39 C53 C30 147.0(5) . . . . ?
B100 C39 C53 B81 38.4(4) . . . . ?
B100 C39 C53 B91 -105.9(5) . . . . ?
B100 C39 C53 B101 -0.9(5) . . . . ?
B100 C39 C53 B105 -67.2(5) . . . . ?
B100 C39 B81 C53 -138.6(4) . . . . ?
B100 C39 B81 B101 -102.5(5) . . . . ?
B100 C39 B81 B102 -39.4(4) . . . . ?
B100 C39 B91 C53 100.6(4) . . . . ?
B100 C39 B91 B97 -38.3(4) . . . . ?
B100 C39 B91 B103 0.8(5) . . . . ?
B100 C39 B91 B105 64.1(5) . . . . ?
B100 C39 B97 B91 140.2(4) . . . . ?
B100 C39 B97 B103 101.0(5) . . . . ?
B100 C39 B97 B104 38.6(4) . . . . ?
B100 B81 B101 C53 -97.5(5) . . . . ?
B100 B81 B101 B102 38.6(4) . . . . ?
B100 B81 B101 B105 -62.3(6) . . . . ?
B100 B81 B101 B106 0.8(6) . . . . ?
B100 B81 B102 B101 -137.4(5) . . . . ?
B100 B81 B102 B104 -36.7(5) . . . . ?
B100 B81 B102 B106 -100.0(5) . . . . ?
B100 B97 B103 B91 100.2(4) . . . . ?
B100 B97 B103 B104 -37.0(4) . . . . ?
B100 B97 B103 B105 63.4(6) . . . . ?
B100 B97 B103 B106 0.6(6) . . . . ?
B100 B97 B104 B102 37.6(4) . . . . ?
B100 B97 B104 B103 138.2(5) . . . . ?
B100 B97 B104 B106 100.9(5) . . . . ?
B100 B102 B104 B97 -37.4(4) . . . . ?
B100 B102 B104 B103 -100.2(5) . . . . ?
B100 B102 B104 B106 -137.5(5) . . . . ?
B100 B102 B106 B101 -101.0(5) . . . . ?
B100 B102 B106 B103 0.4(6) . . . . ?
B100 B102 B106 B104 37.5(4) . . . . ?
B100 B102 B106 B105 -63.5(5) . . . . ?
B100 B104 B106 B101 -0.7(7) . . . . ?
B100 B104 B106 B102 -38.1(4) . . . . ?
B100 B104 B106 B103 100.2(5) . . . . ?
B100 B104 B106 B105 62.7(6) . . . . ?
B101 C53 B81 C39 138.1(4) . . . . ?
B101 C53 B81 B100 102.4(4) . . . . ?
B101 C53 B81 B102 38.8(4) . . . . ?
B101 C53 B91 C39 -101.5(5) . . . . ?
B101 C53 B91 B97 -65.7(5) . . . . ?
B101 C53 B91 B103 -2.7(6) . . . . ?
B101 C53 B91 B105 36.6(5) . . . . ?
B101 C53 B105 B91 -141.3(5) . . . . ?
B101 C53 B105 B103 -102.5(5) . . . . ?
B101 C53 B105 B106 -39.5(4) . . . . ?
B101 B81 B100 C39 97.3(5) . . . . ?
B101 B81 B100 B97 62.9(5) . . . . ?
B101 B81 B100 B102 -38.4(5) . . . . ?
B101 B81 B100 B104 -1.3(6) . . . . ?
B101 B81 B102 B100 137.4(5) . . . . ?
B101 B81 B102 B104 100.7(5) . . . . ?
B101 B81 B102 B106 37.4(4) . . . . ?
B101 B102 B104 B97 63.5(6) . . . . ?
B101 B102 B104 B100 100.8(5) . . . . ?
B101 B102 B104 B103 0.6(6) . . . . ?
B101 B102 B104 B106 -36.7(4) . . . . ?
B101 B102 B106 B103 101.3(5) . . . . ?
B101 B102 B106 B104 138.5(5) . . . . ?
B101 B102 B106 B105 37.4(4) . . . . ?
B101 B105 B106 B102 -37.7(4) . . . . ?
B101 B105 B106 B103 -138.3(5) . . . . ?
B101 B105 B106 B104 -101.1(5) . . . . ?
B102 B81 B100 C39 135.7(5) . . . . ?
B102 B81 B100 B97 101.3(5) . . . . ?
B102 B81 B100 B104 37.1(5) . . . . ?
B102 B81 B101 C53 -136.1(5) . . . . ?
B102 B81 B101 B105 -100.9(5) . . . . ?
B102 B81 B101 B106 -37.8(5) . . . . ?
B102 B100 B104 B97 138.2(5) . . . . ?
B102 B100 B104 B103 101.2(5) . . . . ?
B102 B100 B104 B106 37.9(5) . . . . ?
B102 B101 B105 C53 -97.4(4) . . . . ?
B102 B101 B105 B91 -63.0(6) . . . . ?
B102 B101 B105 B103 0.1(6) . . . . ?
B102 B101 B105 B106 37.7(4) . . . . ?
B102 B101 B106 B103 -100.5(5) . . . . ?
B102 B101 B106 B104 -37.2(5) . . . . ?
B102 B101 B106 B105 -138.0(5) . . . . ?
B102 B104 B106 B101 37.4(5) . . . . ?
B102 B104 B106 B103 138.3(5) . . . . ?
B102 B104 B106 B105 100.8(5) . . . . ?
B103 B91 B97 C39 -135.4(5) . . . . ?
B103 B91 B97 B100 -100.6(5) . . . . ?
B103 B91 B97 B104 -38.0(4) . . . . ?
B103 B91 B105 C53 135.6(5) . . . . ?
B103 B91 B105 B101 101.2(6) . . . . ?
B103 B91 B105 B106 37.5(5) . . . . ?
B103 B97 B100 C39 -98.4(4) . . . . ?
B103 B97 B100 B81 -63.3(5) . . . . ?
B103 B97 B100 B102 -0.4(6) . . . . ?
B103 B97 B100 B104 37.2(4) . . . . ?
B103 B97 B104 B100 -138.2(5) . . . . ?
B103 B97 B104 B102 -100.6(5) . . . . ?
B103 B97 B104 B106 -37.2(4) . . . . ?
B103 B104 B106 B101 -100.9(5) . . . . ?
B103 B104 B106 B102 -138.3(5) . . . . ?
B103 B104 B106 B105 -37.5(5) . . . . ?
B103 B105 B106 B101 138.3(5) . . . . ?
B103 B105 B106 B102 100.6(5) . . . . ?
B103 B105 B106 B104 37.2(4) . . . . ?
B104 B97 B100 C39 -135.6(4) . . . . ?
B104 B97 B100 B81 -100.5(5) . . . . ?
B104 B97 B100 B102 -37.6(4) . . . . ?
B104 B97 B103 B91 137.2(5) . . . . ?
B104 B97 B103 B105 100.4(5) . . . . ?
B104 B97 B103 B106 37.7(4) . . . . ?
B104 B100 B102 B81 -138.6(5) . . . . ?
B104 B100 B102 B101 -100.2(5) . . . . ?
B104 B100 B102 B106 -37.8(5) . . . . ?
B104 B102 B106 B101 -138.5(5) . . . . ?
B104 B102 B106 B103 -37.1(4) . . . . ?
B104 B102 B106 B105 -101.0(5) . . . . ?
B104 B103 B105 C53 62.3(6) . . . . ?
B104 B103 B105 B91 101.0(5) . . . . ?
B104 B103 B105 B101 0.2(6) . . . . ?
B104 B103 B105 B106 -37.3(4) . . . . ?
B104 B103 B106 B101 101.0(5) . . . . ?
B104 B103 B106 B102 37.2(4) . . . . ?
B104 B103 B106 B105 138.3(5) . . . . ?
B105 C53 B81 C39 100.5(4) . . . . ?
B105 C53 B81 B100 64.8(5) . . . . ?
B105 C53 B81 B101 -37.6(4) . . . . ?
B105 C53 B81 B102 1.2(5) . . . . ?
B105 C53 B91 C39 -138.1(5) . . . . ?
B105 C53 B91 B97 -102.3(5) . . . . ?
B105 C53 B91 B103 -39.4(4) . . . . ?
B105 C53 B101 B81 140.3(4) . . . . ?
B105 C53 B101 B102 102.3(5) . . . . ?
B105 C53 B101 B106 39.3(4) . . . . ?
B105 B91 B97 C39 -98.2(4) . . . . ?
B105 B91 B97 B100 -63.4(5) . . . . ?
B105 B91 B97 B103 37.2(4) . . . . ?
B105 B91 B97 B104 -0.8(6) . . . . ?
B105 B91 B103 B97 -138.9(5) . . . . ?
B105 B91 B103 B104 -100.4(5) . . . . ?
B105 B91 B103 B106 -36.8(5) . . . . ?
B105 B101 B102 B81 100.2(5) . . . . ?
B105 B101 B102 B100 62.3(6) . . . . ?
B105 B101 B102 B104 -0.4(6) . . . . ?
B105 B101 B102 B106 -37.5(4) . . . . ?
B105 B101 B106 B102 138.0(5) . . . . ?
B105 B101 B106 B103 37.6(5) . . . . ?
B105 B101 B106 B104 100.8(5) . . . . ?
B105 B103 B104 B97 -101.4(5) . . . . ?
B105 B103 B104 B100 -64.2(5) . . . . ?
B105 B103 B104 B102 -0.5(6) . . . . ?
B105 B103 B104 B106 36.8(4) . . . . ?
B105 B103 B106 B101 -37.3(5) . . . . ?
B105 B103 B106 B102 -101.1(5) . . . . ?
B105 B103 B106 B104 -138.3(5) . . . . ?
B106 B101 B102 B81 137.7(5) . . . . ?
B106 B101 B102 B100 99.8(5) . . . . ?
B106 B101 B102 B104 37.1(4) . . . . ?
B106 B101 B105 C53 -135.2(5) . . . . ?
B106 B101 B105 B91 -100.7(5) . . . . ?
B106 B101 B105 B103 -37.6(4) . . . . ?
B106 B102 B104 B97 100.2(5) . . . . ?
B106 B102 B104 B100 137.5(5) . . . . ?
B106 B102 B104 B103 37.3(4) . . . . ?
B106 B103 B104 B97 -138.2(5) . . . . ?
B106 B103 B104 B100 -101.0(5) . . . . ?
B106 B103 B104 B102 -37.3(4) . . . . ?
B106 B103 B105 C53 99.6(5) . . . . ?
B106 B103 B105 B91 138.3(5) . . . . ?
B106 B103 B105 B101 37.5(4) . . . . ?
